data_4102557
loop_
_publ_author_name
'Michael R. Reithofer'
'Richard R. Schrock'
'Peter M\"uller'

_publ_section_title
;
 Synthesis of [(DPPNCH2CH2)3N]3- Molybdenum Complexes (DPP =
 3,5-(2,5-Diisopropylpyrrolyl)2C6H3) and Studies Relevant to Catalytic
 Reduction of Dinitrogen
;
_journal_name_full 'Journal of the American Chemical Society'
_journal_page_first 8349
_journal_page_last 8358
_journal_paper_doi 10.1021/ja1008213
_journal_volume 132
_journal_year 2010
_chemical_formula_sum 'C134.5 H167 B F24 Mo N12'
_chemical_formula_weight 2514.55
_chemical_name_systematic
; 
 ? 
;
_space_group_IT_number 14
_symmetry_cell_setting monoclinic
_symmetry_space_group_name_Hall '-P 2yn'
_symmetry_space_group_name_H-M 'P 1 21/n 1'
_atom_sites_solution_hydrogens geom
_atom_sites_solution_primary direct
_atom_sites_solution_secondary difmap
_audit_creation_method SHELXL-97
_cell_angle_alpha 90.00
_cell_angle_beta 102.4510(10)
_cell_angle_gamma 90.00
_cell_formula_units_Z 4
_cell_length_a 14.5735(3)
_cell_length_b 30.3139(6)
_cell_length_c 31.0683(6)
_cell_measurement_reflns_used 9664
_cell_measurement_temperature 100(2)
_cell_measurement_theta_max 68.42
_cell_measurement_theta_min 2.91
_cell_volume 13402.5(5)
_computing_cell_refinement 'SAINT 7.46A (Bruker-AXS, 2009)'
_computing_data_collection 'APEX2 v2009.9.0 (Bruker-AXS, 2009)'
_computing_data_reduction 'SAINT 7.46A (Bruker-AXS, 2009)'
_computing_molecular_graphics 'Bruker SHELXTL'
_computing_publication_material 'Bruker SHELXTL'
_computing_structure_refinement 'SHELXL-97 (Sheldrick, 2008)'
_computing_structure_solution 'SHELXS-97 (Sheldrick, 2008)'
_diffrn_ambient_temperature 100(2)
_diffrn_detector_area_resol_mean 8.3
_diffrn_measured_fraction_theta_full 1.000
_diffrn_measured_fraction_theta_max 1.000
_diffrn_measurement_device_type 'Bruker Smart APEX CCD'
_diffrn_measurement_method '\f and \w scans'
_diffrn_radiation_monochromator graphite
_diffrn_radiation_source 'fine-focus sealed tube'
_diffrn_radiation_type CuK\a
_diffrn_radiation_wavelength 1.54178
_diffrn_reflns_av_R_equivalents 0.0837
_diffrn_reflns_av_sigmaI/netI 0.0420
_diffrn_reflns_limit_h_max 17
_diffrn_reflns_limit_h_min -17
_diffrn_reflns_limit_k_max 35
_diffrn_reflns_limit_k_min -36
_diffrn_reflns_limit_l_max 37
_diffrn_reflns_limit_l_min -37
_diffrn_reflns_number 243120
_diffrn_reflns_theta_full 68.24
_diffrn_reflns_theta_max 68.24
_diffrn_reflns_theta_min 2.06
_exptl_absorpt_coefficient_mu 1.518
_exptl_absorpt_correction_T_max 0.9280
_exptl_absorpt_correction_T_min 0.7511
_exptl_absorpt_correction_type multi-scan
_exptl_absorpt_process_details 'SADABS (Sheldrick, 2009)'
_exptl_crystal_colour orange
_exptl_crystal_density_diffrn 1.246
_exptl_crystal_density_method 'not measured'
_exptl_crystal_description needle
_exptl_crystal_F_000 5284
_exptl_crystal_size_max 0.20
_exptl_crystal_size_mid 0.08
_exptl_crystal_size_min 0.05
_refine_diff_density_max 1.076
_refine_diff_density_min -0.989
_refine_diff_density_rms 0.072
_refine_ls_extinction_method none
_refine_ls_goodness_of_fit_ref 1.012
_refine_ls_hydrogen_treatment mixed
_refine_ls_matrix_type full
_refine_ls_number_parameters 1650
_refine_ls_number_reflns 24557
_refine_ls_number_restraints 3155
_refine_ls_restrained_S_all 0.985
_refine_ls_R_factor_all 0.0792
_refine_ls_R_factor_gt 0.0568
_refine_ls_shift/su_max 0.001
_refine_ls_shift/su_mean 0.000
_refine_ls_structure_factor_coef Fsqd
_refine_ls_weighting_details 'calc w=1/[\s^2^(Fo^2^)+(0.0764P)^2^+21.8813P] where P=(Fo^2^+2Fc^2^)/3'
_refine_ls_weighting_scheme calc
_refine_ls_wR_factor_gt 0.1405
_refine_ls_wR_factor_ref 0.1563
_reflns_number_gt 18888
_reflns_number_total 24557
_reflns_threshold_expression >2sigma(I)
_cod_data_source_file ja1008213_si_006.cif
_cod_data_source_block d10016
_cod_original_formula_sum 'C134.50 H167 B F24 Mo N12'
_cod_database_code 4102557

loop_
_symmetry_equiv_pos_as_xyz
'x, y, z'
'-x+1/2, y+1/2, -z+1/2'
'-x, -y, -z'
'x-1/2, -y-1/2, z-1/2'

loop_
_atom_site_label
_atom_site_type_symbol
_atom_site_fract_x
_atom_site_fract_y
_atom_site_fract_z
_atom_site_U_iso_or_equiv
_atom_site_adp_type
_atom_site_occupancy
_atom_site_symmetry_multiplicity
_atom_site_calc_flag
_atom_site_refinement_flags
_atom_site_disorder_assembly
_atom_site_disorder_group
Mo1 Mo 0.341181(16) 0.064690(7) 0.230344(7) 0.01740(7) Uani 1 1 d U . .
N11 N 0.30240(18) 0.09172(8) 0.27314(8) 0.0234(5) Uani 1 1 d U . .
N12 N 0.2761(3) 0.11237(12) 0.30582(11) 0.0458(8) Uani 1 1 d DU . .
H12A H 0.249(3) 0.1384(9) 0.3010(15) 0.055 Uiso 1 1 d D . .
H12B H 0.234(3) 0.0916(12) 0.3083(15) 0.055 Uiso 1 1 d D . .
C1 C 0.4299(2) 0.10386(10) 0.16136(10) 0.0249(6) Uani 1 1 d U . .
H1A H 0.4981 0.1010 0.1739 0.030 Uiso 1 1 calc R . .
H1B H 0.4204 0.1277 0.1390 0.030 Uiso 1 1 calc R . .
C2 C 0.3909(2) 0.06080(10) 0.14043(10) 0.0240(6) Uani 1 1 d U . .
H2A H 0.3270 0.0655 0.1223 0.029 Uiso 1 1 calc R . .
H2B H 0.4314 0.0495 0.1211 0.029 Uiso 1 1 calc R . .
C3 C 0.4833(2) -0.00724(10) 0.24099(10) 0.0257(7) Uani 1 1 d U . .
H3A H 0.4459 -0.0347 0.2393 0.031 Uiso 1 1 calc R . .
H3B H 0.5485 -0.0138 0.2567 0.031 Uiso 1 1 calc R . .
C4 C 0.4825(2) 0.00972(10) 0.19495(10) 0.0243(6) Uani 1 1 d U . .
H4A H 0.5310 0.0328 0.1962 0.029 Uiso 1 1 calc R . .
H4B H 0.4967 -0.0147 0.1762 0.029 Uiso 1 1 calc R . .
C5 C 0.2204(2) 0.00924(10) 0.16067(10) 0.0247(6) Uani 1 1 d U . .
H5A H 0.1973 0.0287 0.1350 0.030 Uiso 1 1 calc R . .
H5B H 0.1764 -0.0159 0.1592 0.030 Uiso 1 1 calc R . .
C6 C 0.3182(2) -0.00736(10) 0.16009(10) 0.0216(6) Uani 1 1 d U . .
H6A H 0.3329 -0.0336 0.1794 0.026 Uiso 1 1 calc R . .
H6B H 0.3216 -0.0161 0.1298 0.026 Uiso 1 1 calc R . .
N10 N 0.38756(17) 0.02830(8) 0.17597(8) 0.0194(5) Uani 1 1 d U . .
N1 N 0.37930(17) 0.11439(8) 0.19679(8) 0.0206(5) Uani 1 1 d U . .
C115 C 0.3804(2) 0.15996(10) 0.20786(10) 0.0226(6) Uani 1 1 d U . .
C116 C 0.3049(2) 0.17909(10) 0.22192(10) 0.0226(6) Uani 1 1 d U . .
H11A H 0.2507 0.1620 0.2228 0.027 Uiso 1 1 calc R . .
C117 C 0.3088(2) 0.22333(10) 0.23472(10) 0.0240(6) Uani 1 1 d U . .
N2 N 0.23255(19) 0.24189(8) 0.25075(9) 0.0262(6) Uani 1 1 d U . .
C121 C 0.2335(3) 0.24849(11) 0.29534(11) 0.0323(7) Uani 1 1 d U . .
C125 C 0.3191(3) 0.23919(13) 0.33093(12) 0.0422(9) Uani 1 1 d U . .
H12C H 0.3632 0.2202 0.3185 0.051 Uiso 1 1 calc R . .
C126 C 0.3682(4) 0.28059(16) 0.34802(17) 0.0677(14) Uani 1 1 d U . .
H12D H 0.3804 0.2981 0.3233 0.102 Uiso 1 1 calc R . .
H12E H 0.4279 0.2734 0.3681 0.102 Uiso 1 1 calc R . .
H12F H 0.3287 0.2976 0.3639 0.102 Uiso 1 1 calc R . .
C127 C 0.2898(4) 0.21414(17) 0.36937(15) 0.0674(14) Uani 1 1 d U . .
H12G H 0.2505 0.1888 0.3576 0.101 Uiso 1 1 calc R . .
H12H H 0.2542 0.2340 0.3846 0.101 Uiso 1 1 calc R . .
H12I H 0.3461 0.2038 0.3902 0.101 Uiso 1 1 calc R . .
C122 C 0.1469(3) 0.26420(12) 0.29731(13) 0.0385(8) Uani 1 1 d U . .
H12J H 0.1269 0.2718 0.3235 0.046 Uiso 1 1 calc R . .
C123 C 0.0916(3) 0.26729(11) 0.25400(13) 0.0373(8) Uani 1 1 d U . .
H12K H 0.0284 0.2774 0.2461 0.045 Uiso 1 1 calc R . .
C124 C 0.1450(2) 0.25324(11) 0.22539(12) 0.0309(7) Uani 1 1 d U . .
C128 C 0.1244(3) 0.25141(12) 0.17592(12) 0.0398(8) Uani 1 1 d U . .
H12L H 0.1516 0.2234 0.1672 0.048 Uiso 1 1 calc R . .
C129 C 0.0198(3) 0.25089(17) 0.15639(17) 0.0616(13) Uani 1 1 d U . .
H12M H -0.0087 0.2251 0.1674 0.092 Uiso 1 1 calc R . .
H12N H 0.0091 0.2493 0.1242 0.092 Uiso 1 1 calc R . .
H12O H -0.0088 0.2779 0.1649 0.092 Uiso 1 1 calc R . .
C130 C 0.1709(3) 0.29012(17) 0.15652(14) 0.0581(12) Uani 1 1 d U . .
H13A H 0.2382 0.2908 0.1699 0.087 Uiso 1 1 calc R . .
H13B H 0.1419 0.3179 0.1627 0.087 Uiso 1 1 calc R . .
H13C H 0.1621 0.2863 0.1246 0.087 Uiso 1 1 calc R . .
C118 C 0.3870(2) 0.24902(10) 0.23299(11) 0.0285(7) Uani 1 1 d U . .
H11B H 0.3892 0.2792 0.2413 0.034 Uiso 1 1 calc R . .
C119 C 0.4616(2) 0.22987(11) 0.21896(12) 0.0319(7) Uani 1 1 d U . .
N3 N 0.5473(2) 0.25356(10) 0.22115(11) 0.0401(7) Uani 1 1 d U . .
C131 C 0.6126(3) 0.26071(12) 0.26043(16) 0.0477(9) Uani 1 1 d U . .
C135 C 0.5920(3) 0.25021(15) 0.30436(16) 0.0563(11) Uani 1 1 d U . .
H13D H 0.5280 0.2618 0.3047 0.068 Uiso 1 1 calc R . .
C136 C 0.5917(4) 0.20009(17) 0.31293(18) 0.0738(15) Uani 1 1 d U . .
H13E H 0.5451 0.1858 0.2896 0.111 Uiso 1 1 calc R . .
H13F H 0.5756 0.1946 0.3415 0.111 Uiso 1 1 calc R . .
H13G H 0.6541 0.1880 0.3131 0.111 Uiso 1 1 calc R . .
C137 C 0.6622(5) 0.2725(2) 0.3418(2) 0.093(2) Uani 1 1 d U . .
H13H H 0.6581 0.3046 0.3380 0.139 Uiso 1 1 calc R . .
H13I H 0.7260 0.2627 0.3413 0.139 Uiso 1 1 calc R . .
H13J H 0.6474 0.2645 0.3701 0.139 Uiso 1 1 calc R . .
C132 C 0.6914(3) 0.27676(14) 0.2494(2) 0.0628(13) Uani 1 1 d U . .
H13K H 0.7474 0.2851 0.2695 0.075 Uiso 1 1 calc R . .
C133 C 0.6761(3) 0.27891(14) 0.2034(2) 0.0610(12) Uani 1 1 d U . .
H13L H 0.7202 0.2890 0.1871 0.073 Uiso 1 1 calc R . .
C134 C 0.5873(3) 0.26405(13) 0.18563(16) 0.0495(10) Uani 1 1 d U . .
C138 C 0.5316(4) 0.26204(15) 0.13919(17) 0.0603(12) Uani 1 1 d U . .
H13M H 0.5000 0.2326 0.1350 0.072 Uiso 1 1 calc R . .
C139 C 0.5968(5) 0.2652(2) 0.1063(2) 0.0862(19) Uani 1 1 d U . .
H13N H 0.6449 0.2422 0.1128 0.129 Uiso 1 1 calc R . .
H13O H 0.6272 0.2942 0.1089 0.129 Uiso 1 1 calc R . .
H13P H 0.5598 0.2614 0.0762 0.129 Uiso 1 1 calc R . .
C140 C 0.4544(4) 0.29759(19) 0.12997(17) 0.0701(14) Uani 1 1 d U . .
H14A H 0.4104 0.2929 0.1494 0.105 Uiso 1 1 calc R . .
H14B H 0.4205 0.2956 0.0991 0.105 Uiso 1 1 calc R . .
H14C H 0.4831 0.3268 0.1355 0.105 Uiso 1 1 calc R . .
C120 C 0.4585(2) 0.18605(11) 0.20575(12) 0.0304(7) Uani 1 1 d U . .
H12P H 0.5095 0.1738 0.1952 0.036 Uiso 1 1 calc R . .
N4 N 0.44218(17) 0.02747(8) 0.26481(8) 0.0219(5) Uani 1 1 d U . .
C215 C 0.4619(2) 0.02141(11) 0.31150(10) 0.0252(6) Uani 1 1 d U . .
C216 C 0.4802(2) 0.05791(11) 0.33978(11) 0.0280(7) Uani 1 1 d U . .
H21A H 0.4795 0.0869 0.3280 0.034 Uiso 1 1 calc R . .
C217 C 0.4996(2) 0.05141(11) 0.38527(11) 0.0298(7) Uani 1 1 d U . .
N5 N 0.5197(2) 0.08862(10) 0.41438(9) 0.0320(6) Uani 1 1 d U . .
C221 C 0.4579(3) 0.10698(12) 0.43819(11) 0.0343(7) Uani 1 1 d U . .
C225 C 0.3704(3) 0.08344(12) 0.44486(12) 0.0340(8) Uani 1 1 d U . .
H22A H 0.3453 0.0650 0.4183 0.041 Uiso 1 1 calc R . .
C226 C 0.2947(3) 0.11670(14) 0.45056(14) 0.0443(9) Uani 1 1 d U . .
H22B H 0.2786 0.1354 0.4243 0.066 Uiso 1 1 calc R . .
H22C H 0.3185 0.1351 0.4765 0.066 Uiso 1 1 calc R . .
H22D H 0.2385 0.1008 0.4545 0.066 Uiso 1 1 calc R . .
C227 C 0.3921(3) 0.05321(13) 0.48566(13) 0.0420(9) Uani 1 1 d U . .
H22E H 0.4390 0.0312 0.4820 0.063 Uiso 1 1 calc R . .
H22F H 0.3344 0.0383 0.4890 0.063 Uiso 1 1 calc R . .
H22G H 0.4167 0.0710 0.5120 0.063 Uiso 1 1 calc R . .
C222 C 0.4964(3) 0.14593(13) 0.45484(12) 0.0407(9) Uani 1 1 d U . .
H22H H 0.4698 0.1658 0.4724 0.049 Uiso 1 1 calc R . .
C223 C 0.5825(3) 0.15196(13) 0.44179(12) 0.0424(9) Uani 1 1 d U . .
H22I H 0.6235 0.1765 0.4491 0.051 Uiso 1 1 calc R . .
C224 C 0.5970(3) 0.11661(13) 0.41683(11) 0.0387(8) Uani 1 1 d U . .
C228 C 0.6808(3) 0.10397(15) 0.39872(13) 0.0447(9) Uani 1 1 d U . .
H22J H 0.6590 0.0973 0.3666 0.054 Uiso 1 1 calc R . .
C229 C 0.7526(3) 0.14162(17) 0.40379(16) 0.0590(12) Uani 1 1 d U . .
H22K H 0.7219 0.1683 0.3898 0.088 Uiso 1 1 calc R . .
H22L H 0.8040 0.1333 0.3897 0.088 Uiso 1 1 calc R . .
H22M H 0.7777 0.1473 0.4352 0.088 Uiso 1 1 calc R . .
C230 C 0.7290(3) 0.06289(15) 0.42165(18) 0.0604(12) Uani 1 1 d U . .
H23A H 0.6834 0.0388 0.4189 0.091 Uiso 1 1 calc R . .
H23B H 0.7538 0.0694 0.4529 0.091 Uiso 1 1 calc R . .
H23C H 0.7807 0.0542 0.4078 0.091 Uiso 1 1 calc R . .
C218 C 0.5017(3) 0.00892(12) 0.40268(11) 0.0332(8) Uani 1 1 d U . .
H21B H 0.5155 0.0045 0.4337 0.040 Uiso 1 1 calc R . .
C219 C 0.4835(3) -0.02666(11) 0.37441(11) 0.0327(7) Uani 1 1 d U . .
N6 N 0.4857(2) -0.07065(10) 0.39153(10) 0.0376(7) Uani 1 1 d U . .
C231 C 0.4212(3) -0.08771(13) 0.41408(11) 0.0415(9) Uani 1 1 d U . .
C235 C 0.3334(3) -0.06349(15) 0.41806(14) 0.0508(10) Uani 1 1 d U . .
H23D H 0.3486 -0.0313 0.4211 0.061 Uiso 1 1 calc R . .
C236 C 0.2565(4) -0.06976(19) 0.37627(18) 0.0692(14) Uani 1 1 d U . .
H23E H 0.2796 -0.0594 0.3506 0.104 Uiso 1 1 calc R . .
H23F H 0.2008 -0.0527 0.3788 0.104 Uiso 1 1 calc R . .
H23G H 0.2401 -0.1011 0.3726 0.104 Uiso 1 1 calc R . .
C237 C 0.2993(5) -0.0780(2) 0.4588(2) 0.090(2) Uani 1 1 d U . .
H23H H 0.3507 -0.0752 0.4848 0.135 Uiso 1 1 calc R . .
H23I H 0.2786 -0.1088 0.4554 0.135 Uiso 1 1 calc R . .
H23J H 0.2466 -0.0593 0.4624 0.135 Uiso 1 1 calc R . .
C220 C 0.4634(2) -0.02071(11) 0.32892(11) 0.0302(7) Uani 1 1 d U . .
H22N H 0.4506 -0.0455 0.3099 0.036 Uiso 1 1 calc R . .
C232 C 0.4502(3) -0.12980(13) 0.42627(13) 0.0497(10) Uani 1 1 d U . .
H23K H 0.4202 -0.1496 0.4425 0.060 Uiso 1 1 calc R . .
C233 C 0.5323(3) -0.13863(13) 0.41056(13) 0.0495(10) Uani 1 1 d U . .
H23L H 0.5666 -0.1655 0.4144 0.059 Uiso 1 1 calc R . .
C234 C 0.5543(3) -0.10214(12) 0.38887(13) 0.0431(9) Uani 1 1 d U . .
C238 C 0.6356(3) -0.09329(15) 0.36788(17) 0.0582(12) Uani 1 1 d U . .
H23M H 0.6108 -0.0790 0.3387 0.070 Uiso 1 1 calc R . .
C239 C 0.6849(4) -0.13598(16) 0.35985(16) 0.0645(13) Uani 1 1 d U . .
H23N H 0.6400 -0.1554 0.3408 0.097 Uiso 1 1 calc R . .
H23O H 0.7093 -0.1507 0.3881 0.097 Uiso 1 1 calc R . .
H23P H 0.7370 -0.1292 0.3456 0.097 Uiso 1 1 calc R . .
C240 C 0.7062(4) -0.0620(2) 0.3953(3) 0.118(3) Uani 1 1 d U . .
H24A H 0.6741 -0.0350 0.4012 0.177 Uiso 1 1 calc R . .
H24B H 0.7549 -0.0547 0.3791 0.177 Uiso 1 1 calc R . .
H24C H 0.7351 -0.0763 0.4233 0.177 Uiso 1 1 calc R . .
N7 N 0.22604(17) 0.03399(8) 0.20207(8) 0.0201(5) Uani 1 1 d U . .
C315 C 0.1366(2) 0.03885(10) 0.21444(10) 0.0214(6) Uani 1 1 d U . .
C316 C 0.1140(2) 0.01028(10) 0.24568(10) 0.0237(6) Uani 1 1 d U . .
H31A H 0.1566 -0.0121 0.2588 0.028 Uiso 1 1 calc R . .
C317 C 0.0278(2) 0.01515(10) 0.25730(11) 0.0258(6) Uani 1 1 d U . .
N8 N 0.0032(2) -0.01275(9) 0.29014(10) 0.0305(6) Uani 1 1 d U . .
C321 C -0.0092(3) 0.00243(12) 0.33100(12) 0.0359(8) Uani 1 1 d U . .
C325 C 0.0210(3) 0.04793(13) 0.34714(12) 0.0379(8) Uani 1 1 d U . .
H32A H 0.0055 0.0685 0.3214 0.046 Uiso 1 1 calc R . .
C326 C 0.1271(3) 0.05031(17) 0.36540(17) 0.0597(12) Uani 1 1 d U . .
H32B H 0.1601 0.0401 0.3429 0.090 Uiso 1 1 calc R . .
H32C H 0.1440 0.0315 0.3915 0.090 Uiso 1 1 calc R . .
H32D H 0.1451 0.0808 0.3735 0.090 Uiso 1 1 calc R . .
C327 C -0.0317(4) 0.06370(17) 0.38156(17) 0.0628(13) Uani 1 1 d U . .
H32E H -0.0992 0.0645 0.3686 0.094 Uiso 1 1 calc R . .
H32F H -0.0100 0.0933 0.3915 0.094 Uiso 1 1 calc R . .
H32G H -0.0197 0.0434 0.4067 0.094 Uiso 1 1 calc R . .
C322 C -0.0394(3) -0.03272(14) 0.35180(14) 0.0470(10) Uani 1 1 d U . .
H32H H -0.0531 -0.0324 0.3803 0.056 Uiso 1 1 calc R . .
C323 C -0.0467(3) -0.06992(13) 0.32325(15) 0.0492(10) Uani 1 1 d U . .
H32I H -0.0670 -0.0986 0.3294 0.059 Uiso 1 1 calc R . .
C324 C -0.0195(3) -0.05737(11) 0.28545(13) 0.0372(8) Uani 1 1 d U . .
C328 C -0.0175(3) -0.08271(12) 0.24406(14) 0.0410(9) Uani 1 1 d U . .
H32J H 0.0374 -0.0719 0.2325 0.049 Uiso 1 1 calc R . .
C329 C -0.0022(4) -0.13216(13) 0.25430(18) 0.0586(12) Uani 1 1 d U . .
H32K H 0.0560 -0.1363 0.2765 0.088 Uiso 1 1 calc R . .
H32L H 0.0022 -0.1480 0.2273 0.088 Uiso 1 1 calc R . .
H32M H -0.0553 -0.1437 0.2656 0.088 Uiso 1 1 calc R . .
C330 C -0.1056(3) -0.07528(15) 0.20834(16) 0.0557(11) Uani 1 1 d U . .
H33A H -0.1123 -0.0438 0.2014 0.084 Uiso 1 1 calc R . .
H33B H -0.1607 -0.0855 0.2189 0.084 Uiso 1 1 calc R . .
H33C H -0.1006 -0.0918 0.1818 0.084 Uiso 1 1 calc R . .
C318 C -0.0360(2) 0.04758(10) 0.23739(11) 0.0261(7) Uani 1 1 d U . .
H31B H -0.0959 0.0499 0.2446 0.031 Uiso 1 1 calc R . .
C319 C -0.0109(2) 0.07626(10) 0.20712(10) 0.0239(6) Uani 1 1 d U . .
N9 N -0.07350(18) 0.11072(9) 0.18814(9) 0.0266(6) Uani 1 1 d U . .
C331 C -0.1055(2) 0.14452(11) 0.21211(12) 0.0310(7) Uani 1 1 d U . .
C335 C -0.0747(3) 0.14891(12) 0.26113(12) 0.0352(8) Uani 1 1 d U . .
H33D H -0.0935 0.1214 0.2748 0.042 Uiso 1 1 calc R . .
C336 C -0.1253(3) 0.18815(15) 0.27750(15) 0.0527(11) Uani 1 1 d U . .
H33E H -0.1934 0.1843 0.2679 0.079 Uiso 1 1 calc R . .
H33F H -0.1064 0.2156 0.2653 0.079 Uiso 1 1 calc R . .
H33G H -0.1082 0.1894 0.3098 0.079 Uiso 1 1 calc R . .
C337 C 0.0323(3) 0.15447(12) 0.27678(13) 0.0382(8) Uani 1 1 d U . .
H33H H 0.0641 0.1279 0.2694 0.057 Uiso 1 1 calc R . .
H33I H 0.0479 0.1590 0.3088 0.057 Uiso 1 1 calc R . .
H33J H 0.0531 0.1801 0.2621 0.057 Uiso 1 1 calc R . .
C332 C -0.1632(2) 0.17057(12) 0.18185(13) 0.0372(8) Uani 1 1 d U . .
H33K H -0.1954 0.1961 0.1884 0.045 Uiso 1 1 calc R . .
C333 C -0.1671(3) 0.15300(12) 0.13901(13) 0.0383(8) Uani 1 1 d U . .
H33L H -0.2023 0.1648 0.1122 0.046 Uiso 1 1 calc R . .
C334 C -0.1114(2) 0.11618(11) 0.14310(11) 0.0312(7) Uani 1 1 d U . .
C338 C -0.0952(3) 0.08342(12) 0.10910(11) 0.0349(8) Uani 1 1 d U . .
H33M H -0.0260 0.0778 0.1141 0.042 Uiso 1 1 calc R . .
C339 C -0.1438(3) 0.03938(14) 0.11343(14) 0.0489(10) Uani 1 1 d U . .
H33N H -0.1203 0.0273 0.1430 0.073 Uiso 1 1 calc R . .
H33O H -0.1305 0.0186 0.0914 0.073 Uiso 1 1 calc R . .
H33P H -0.2118 0.0440 0.1087 0.073 Uiso 1 1 calc R . .
C340 C -0.1284(3) 0.10214(15) 0.06241(13) 0.0502(10) Uani 1 1 d U . .
H34A H -0.0977 0.1306 0.0603 0.075 Uiso 1 1 calc R . .
H34B H -0.1966 0.1063 0.0562 0.075 Uiso 1 1 calc R . .
H34C H -0.1120 0.0815 0.0410 0.075 Uiso 1 1 calc R . .
C320 C 0.0753(2) 0.07207(10) 0.19542(10) 0.0233(6) Uani 1 1 d U . .
H32O H 0.0923 0.0917 0.1746 0.028 Uiso 1 1 calc R . .
B1 B 0.8373(3) 0.62822(12) 0.57773(12) 0.0253(7) Uani 1 1 d U . .
C11 C 0.7406(2) 0.59890(11) 0.56469(10) 0.0259(6) Uani 1 1 d U . .
C12 C 0.7408(2) 0.55528(11) 0.54951(10) 0.0261(7) Uani 1 1 d U . .
H12Q H 0.7963 0.5440 0.5422 0.031 Uiso 1 1 calc R . .
C13 C 0.6624(2) 0.52785(11) 0.54475(10) 0.0298(7) Uani 1 1 d DU . .
C17 C 0.6688(2) 0.48163(11) 0.52840(11) 0.0339(8) Uani 1 1 d DU . .
F1 F 0.60133(17) 0.45517(7) 0.53766(8) 0.0501(6) Uani 1 1 d DU . .
F2 F 0.75102(15) 0.46226(7) 0.54593(7) 0.0441(5) Uani 1 1 d DU . .
F3 F 0.65890(16) 0.47986(7) 0.48478(6) 0.0427(5) Uani 1 1 d DU . .
C14 C 0.5796(3) 0.54283(12) 0.55469(11) 0.0344(8) Uani 1 1 d U . .
H14D H 0.5267 0.5239 0.5523 0.041 Uiso 1 1 calc R . .
C15 C 0.5763(2) 0.58626(13) 0.56824(12) 0.0348(8) Uani 1 1 d DU . .
C18 C 0.4871(3) 0.60345(14) 0.57804(14) 0.0488(10) Uani 1 1 d DU . .
F4 F 0.42443(18) 0.61479(10) 0.54138(10) 0.0724(8) Uani 1 1 d DU . .
F5 F 0.49917(18) 0.63692(11) 0.60491(13) 0.0948(13) Uani 1 1 d DU . .
F6 F 0.44088(19) 0.57258(9) 0.59539(10) 0.0695(8) Uani 1 1 d DU . .
C16 C 0.6551(2) 0.61385(11) 0.57236(11) 0.0303(7) Uani 1 1 d U . .
H16A H 0.6499 0.6438 0.5807 0.036 Uiso 1 1 calc R . .
C21 C 0.8229(2) 0.68002(11) 0.56266(10) 0.0257(6) Uani 1 1 d U . .
C22 C 0.7529(2) 0.69374(11) 0.52670(10) 0.0297(7) Uani 1 1 d U . .
H22O H 0.7062 0.6732 0.5133 0.036 Uiso 1 1 calc R . .
C23 C 0.7498(3) 0.73684(12) 0.51002(11) 0.0354(8) Uani 1 1 d DU . .
C27 C 0.6756(3) 0.75013(13) 0.47101(13) 0.0461(9) Uani 1 1 d DU . .
F7 F 0.6187(2) 0.78066(9) 0.48119(9) 0.0678(8) Uani 1 1 d DU . .
F8 F 0.7110(2) 0.76714(14) 0.43893(10) 0.0972(12) Uani 1 1 d DU . .
F9 F 0.6204(2) 0.71723(9) 0.45255(9) 0.0745(9) Uani 1 1 d DU . .
C24 C 0.8152(3) 0.76755(12) 0.52887(12) 0.0391(8) Uani 1 1 d U . .
H24D H 0.8130 0.7967 0.5174 0.047 Uiso 1 1 calc R . .
C25 C 0.8847(3) 0.75540(12) 0.56499(12) 0.0387(8) Uani 1 1 d DU . .
C28 C 0.9547(4) 0.78935(14) 0.58584(15) 0.0588(12) Uani 1 1 d DU . .
F10 F 0.9918(3) 0.81164(11) 0.55662(11) 0.0899(11) Uani 1 1 d DU . .
F11 F 1.0248(2) 0.77299(9) 0.61561(11) 0.0924(12) Uani 1 1 d DU . .
F12 F 0.9156(3) 0.82051(9) 0.60679(11) 0.0886(10) Uani 1 1 d DU . .
C26 C 0.8879(3) 0.71233(11) 0.58121(11) 0.0312(7) Uani 1 1 d U . .
H26A H 0.9363 0.7047 0.6058 0.037 Uiso 1 1 calc R . .
C31 C 0.9168(2) 0.60764(10) 0.55292(10) 0.0246(6) Uani 1 1 d U . .
C32 C 0.9287(3) 0.62464(11) 0.51240(11) 0.0304(7) Uani 1 1 d U . .
H32N H 0.8907 0.6487 0.4995 0.037 Uiso 1 1 calc R . .
C33 C 0.9941(3) 0.60750(12) 0.49062(11) 0.0362(8) Uani 1 1 d DU . .
C37 C 1.0030(3) 0.62688(13) 0.44702(14) 0.0523(11) Uani 1 1 d DU . .
F13 F 0.9819(4) 0.66927(9) 0.44382(11) 0.1177(17) Uani 1 1 d DU . .
F14 F 0.94752(19) 0.60719(10) 0.41282(8) 0.0649(7) Uani 1 1 d DU . .
F15 F 1.0912(2) 0.62277(10) 0.44063(8) 0.0627(7) Uani 1 1 d DU . .
C34 C 1.0510(3) 0.57202(12) 0.50802(12) 0.0357(8) Uani 1 1 d U . .
H34D H 1.0960 0.5603 0.4931 0.043 Uiso 1 1 calc R . .
C35 C 1.0400(2) 0.55425(11) 0.54771(11) 0.0303(7) Uani 1 1 d DU . .
C38 C 1.1017(3) 0.51761(13) 0.56874(13) 0.0441(9) Uani 1 1 d DU . .
F16 F 1.1729(3) 0.53203(11) 0.60004(11) 0.1032(13) Uani 1 1 d DU . .
F17 F 1.0565(3) 0.48818(10) 0.58744(13) 0.1005(13) Uani 1 1 d DU . .
F18 F 1.14089(17) 0.49490(8) 0.54093(8) 0.0523(6) Uani 1 1 d DU . .
C36 C 0.9740(2) 0.57183(10) 0.56948(10) 0.0269(7) Uani 1 1 d U . .
H36A H 0.9677 0.5590 0.5966 0.032 Uiso 1 1 calc R . .
C41 C 0.8749(2) 0.62606(10) 0.63214(10) 0.0232(6) Uani 1 1 d U A .
C42 C 0.9702(2) 0.62978(10) 0.65262(10) 0.0253(6) Uani 1 1 d U . .
H42A H 1.0150 0.6329 0.6346 0.030 Uiso 1 1 calc R . .
C43 C 1.0020(2) 0.62912(10) 0.69807(11) 0.0278(7) Uani 1 1 d DU . .
C47 C 1.1045(3) 0.63163(13) 0.71846(11) 0.0383(8) Uani 1 1 d DU . .
F19 F 1.1376(2) 0.59398(11) 0.73609(15) 0.1109(15) Uani 1 1 d DU . .
F20 F 1.12343(19) 0.66110(12) 0.75106(9) 0.0814(10) Uani 1 1 d DU . .
F21 F 1.15762(16) 0.64317(10) 0.69081(8) 0.0626(7) Uani 1 1 d DU . .
C44 C 0.9391(2) 0.62529(10) 0.72602(10) 0.0283(7) Uani 1 1 d U . .
H44A H 0.9605 0.6252 0.7571 0.034 Uiso 1 1 calc R . .
C45 C 0.8448(2) 0.62164(10) 0.70683(10) 0.0268(7) Uani 1 1 d DU A .
C48 C 0.7747(3) 0.61634(10) 0.73517(11) 0.0343(8) Uani 1 1 d DU . .
F22 F 0.8160(3) 0.60698(17) 0.77706(11) 0.0803(13) Uani 0.815(3) 1 d PDU A 1
F23 F 0.7161(3) 0.58397(13) 0.72197(15) 0.0893(16) Uani 0.815(3) 1 d PDU A 1
F24 F 0.7257(2) 0.65161(9) 0.73823(13) 0.0574(9) Uani 0.815(3) 1 d PDU A 1
F22A F 0.6860(7) 0.6208(6) 0.7126(4) 0.0803(13) Uani 0.185(3) 1 d PDU A 2
F23A F 0.7802(11) 0.6423(4) 0.7681(4) 0.0893(16) Uani 0.185(3) 1 d PDU A 2
F24A F 0.7769(10) 0.5773(3) 0.7535(5) 0.0574(9) Uani 0.185(3) 1 d PDU A 2
C46 C 0.8134(2) 0.62212(10) 0.66105(10) 0.0243(6) Uani 1 1 d U . .
H46A H 0.7479 0.6197 0.6490 0.029 Uiso 1 1 calc R A .
C1V C 0.522(2) 0.5423(8) -0.0081(15) 0.120(10) Uani 0.252(8) 1 d PDU B -1
H1VA H 0.4758 0.5658 -0.0179 0.179 Uiso 0.252(8) 1 calc PR B -1
H1VB H 0.5606 0.5382 -0.0298 0.179 Uiso 0.252(8) 1 calc PR B -1
H1VC H 0.5618 0.5504 0.0204 0.179 Uiso 0.252(8) 1 calc PR B -1
C2V C 0.4703(17) 0.4996(8) -0.0031(12) 0.122(7) Uani 0.252(8) 1 d PDU B -1
H2VA H 0.4274 0.5049 0.0171 0.146 Uiso 0.252(8) 1 calc PR B -1
H2VB H 0.4312 0.4915 -0.0322 0.146 Uiso 0.252(8) 1 calc PR B -1
C3V C 0.5328(17) 0.4612(8) 0.0140(17) 0.123(6) Uani 0.252(8) 1 d PDU B -1
H3VA H 0.5714 0.4702 0.0430 0.148 Uiso 0.252(8) 1 calc PR B -1
H3VB H 0.5764 0.4573 -0.0060 0.148 Uiso 0.252(8) 1 calc PR B -1
C4V C 0.492(2) 0.4157(7) 0.0203(10) 0.137(6) Uani 0.252(8) 1 d PDU B -1
H4VA H 0.4527 0.4186 0.0426 0.165 Uiso 0.252(8) 1 calc PR B -1
H4VB H 0.4493 0.4072 -0.0078 0.165 Uiso 0.252(8) 1 calc PR B -1
C5V C 0.561(3) 0.3782(8) 0.0345(13) 0.153(10) Uani 0.252(8) 1 d PDU B -1
H5VA H 0.5269 0.3512 0.0386 0.229 Uiso 0.252(8) 1 calc PR B -1
H5VB H 0.6042 0.3859 0.0623 0.229 Uiso 0.252(8) 1 calc PR B -1
H5VC H 0.5973 0.3732 0.0117 0.229 Uiso 0.252(8) 1 calc PR B -1
C1W C 0.410(3) 0.5049(12) -0.0016(13) 0.145(7) Uani 0.248(8) 1 d PDU B -2
H1WA H 0.3429 0.5005 -0.0041 0.218 Uiso 0.248(8) 1 calc PR B -2
H1WB H 0.4224 0.5125 -0.0305 0.218 Uiso 0.248(8) 1 calc PR B -2
H1WC H 0.4324 0.5289 0.0192 0.218 Uiso 0.248(8) 1 calc PR B -2
C2W C 0.462(3) 0.4629(11) 0.0149(17) 0.131(5) Uani 0.248(8) 1 d PDU B -2
H2WA H 0.4568 0.4590 0.0459 0.157 Uiso 0.248(8) 1 calc PR B -2
H2WB H 0.4269 0.4383 -0.0020 0.157 Uiso 0.248(8) 1 calc PR B -2
C3W C 0.564(2) 0.4555(10) 0.0142(16) 0.125(6) Uani 0.248(8) 1 d PDU B -2
H3WA H 0.6040 0.4723 0.0386 0.150 Uiso 0.248(8) 1 calc PR B -2
H3WB H 0.5766 0.4668 -0.0139 0.150 Uiso 0.248(8) 1 calc PR B -2
C4W C 0.590(2) 0.4068(10) 0.0189(9) 0.131(5) Uani 0.248(8) 1 d PDU B -2
H4WA H 0.6579 0.4037 0.0318 0.157 Uiso 0.248(8) 1 calc PR B -2
H4WB H 0.5766 0.3927 -0.0105 0.157 Uiso 0.248(8) 1 calc PR B -2
C5W C 0.533(3) 0.3838(12) 0.0489(13) 0.145(7) Uani 0.248(8) 1 d PDU B -2
H5WA H 0.5489 0.3523 0.0513 0.218 Uiso 0.248(8) 1 calc PR B -2
H5WB H 0.4655 0.3871 0.0362 0.218 Uiso 0.248(8) 1 calc PR B -2
H5WC H 0.5475 0.3972 0.0783 0.218 Uiso 0.248(8) 1 calc PR B -2
C1X C 0.1823(4) 0.14009(19) 0.09826(18) 0.0799(16) Uani 1 1 d DU . .
H1XA H 0.1454 0.1165 0.1080 0.120 Uiso 1 1 calc R . .
H1XB H 0.2160 0.1566 0.1240 0.120 Uiso 1 1 calc R . .
H1XC H 0.2275 0.1272 0.0827 0.120 Uiso 1 1 calc R . .
C2X C 0.1181(5) 0.1705(2) 0.0681(2) 0.0877(17) Uani 1 1 d DU . .
H2XA H 0.0830 0.1534 0.0427 0.105 Uiso 1 1 calc R . .
H2XB H 0.0718 0.1828 0.0840 0.105 Uiso 1 1 calc R . .
C3X C 0.1674(5) 0.2075(2) 0.0513(2) 0.0980(19) Uani 1 1 d DU . .
H3XA H 0.2082 0.1951 0.0328 0.118 Uiso 1 1 calc R . .
H3XB H 0.2087 0.2221 0.0769 0.118 Uiso 1 1 calc R . .
C4X C 0.1055(5) 0.2423(2) 0.0249(2) 0.0984(19) Uani 1 1 d DU . .
H4XA H 0.1460 0.2668 0.0188 0.118 Uiso 1 1 calc R . .
H4XB H 0.0635 0.2544 0.0431 0.118 Uiso 1 1 calc R . .
C5X C 0.0432(5) 0.2263(2) -0.0202(2) 0.100(2) Uani 1 1 d DU . .
H5XA H 0.0054 0.2509 -0.0348 0.150 Uiso 1 1 calc R . .
H5XB H 0.0016 0.2025 -0.0148 0.150 Uiso 1 1 calc R . .
H5XC H 0.0839 0.2153 -0.0392 0.150 Uiso 1 1 calc R . .
C1Y C 0.8469(6) 0.2260(3) 0.5040(2) 0.124(3) Uani 1 1 d DU . .
H1YA H 0.8186 0.1966 0.4998 0.186 Uiso 1 1 calc R . .
H1YB H 0.8273 0.2407 0.5286 0.186 Uiso 1 1 calc R . .
H1YC H 0.9155 0.2233 0.5105 0.186 Uiso 1 1 calc R . .
C2Y C 0.8148(8) 0.2530(2) 0.4623(2) 0.158(4) Uani 1 1 d DU . .
H2YA H 0.8266 0.2358 0.4369 0.190 Uiso 1 1 calc R . .
H2YB H 0.7461 0.2578 0.4575 0.190 Uiso 1 1 calc R . .
C3Y C 0.8623(7) 0.2971(3) 0.4630(2) 0.175(3) Uani 1 1 d DU . .
H3YA H 0.9308 0.2915 0.4708 0.210 Uiso 1 1 calc R . .
H3YB H 0.8466 0.3139 0.4877 0.210 Uiso 1 1 calc R . .
C4Y C 0.8447(4) 0.3280(2) 0.42292(19) 0.0971(18) Uani 1 1 d DU . .
H4YA H 0.9024 0.3456 0.4241 0.117 Uiso 1 1 calc R . .
H4YB H 0.8356 0.3095 0.3960 0.117 Uiso 1 1 calc R . .
C5Y C 0.7621(5) 0.3598(3) 0.4177(3) 0.188(4) Uani 1 1 d DU . .
H5YA H 0.7604 0.3785 0.3918 0.282 Uiso 1 1 calc R . .
H5YB H 0.7693 0.3784 0.4440 0.282 Uiso 1 1 calc R . .
H5YC H 0.7034 0.3430 0.4138 0.282 Uiso 1 1 calc R . .
C1S C 0.7058(3) 0.06466(16) 0.19939(15) 0.0536(10) Uani 1 1 d DU . .
H1SA H 0.6983 0.0738 0.1696 0.064 Uiso 1 1 calc R . .
C2S C 0.7252(3) 0.02127(16) 0.21060(15) 0.0527(10) Uani 1 1 d DU . .
H2SA H 0.7304 0.0004 0.1884 0.063 Uiso 1 1 calc R . .
C3S C 0.7371(3) 0.00772(16) 0.25396(15) 0.0546(10) Uani 1 1 d DU . .
H3SA H 0.7511 -0.0222 0.2618 0.066 Uiso 1 1 calc R . .
C4S C 0.7284(3) 0.03852(17) 0.28581(16) 0.0612(11) Uani 1 1 d DU . .
H4SA H 0.7364 0.0297 0.3157 0.073 Uiso 1 1 calc R . .
C5S C 0.7082(4) 0.08175(17) 0.27422(17) 0.0648(12) Uani 1 1 d DU . .
H5SA H 0.7018 0.1027 0.2962 0.078 Uiso 1 1 calc R . .
C6S C 0.6973(3) 0.09488(17) 0.23125(16) 0.0569(10) Uani 1 1 d DU . .
H6SA H 0.6839 0.1249 0.2235 0.068 Uiso 1 1 calc R . .

loop_
_atom_site_aniso_label
_atom_site_aniso_U_11
_atom_site_aniso_U_22
_atom_site_aniso_U_33
_atom_site_aniso_U_23
_atom_site_aniso_U_13
_atom_site_aniso_U_12
Mo1 0.01885(12) 0.01704(11) 0.01717(11) -0.00112(9) 0.00580(8) 0.00041(9)
N11 0.0242(13) 0.0251(13) 0.0213(12) -0.0010(10) 0.0061(10) 0.0035(10)
N12 0.058(2) 0.051(2) 0.0338(17) -0.0080(16) 0.0223(16) 0.0190(17)
C1 0.0306(17) 0.0225(15) 0.0256(16) 0.0004(12) 0.0149(13) -0.0019(12)
C2 0.0329(17) 0.0248(15) 0.0175(14) -0.0006(12) 0.0125(12) -0.0006(13)
C3 0.0267(16) 0.0259(16) 0.0243(15) -0.0008(13) 0.0048(13) 0.0092(13)
C4 0.0216(15) 0.0258(15) 0.0266(16) -0.0042(13) 0.0077(12) 0.0048(12)
C5 0.0273(16) 0.0255(16) 0.0215(15) -0.0052(12) 0.0053(12) -0.0043(12)
C6 0.0285(16) 0.0179(14) 0.0192(14) -0.0064(11) 0.0067(12) -0.0035(12)
N10 0.0211(12) 0.0197(12) 0.0182(12) -0.0026(10) 0.0064(10) 0.0008(10)
N1 0.0229(13) 0.0189(12) 0.0224(12) -0.0007(10) 0.0101(10) -0.0027(10)
C115 0.0303(16) 0.0168(14) 0.0203(14) 0.0000(12) 0.0044(12) -0.0012(12)
C116 0.0264(15) 0.0209(14) 0.0203(14) 0.0004(12) 0.0049(12) -0.0022(12)
C117 0.0307(16) 0.0209(15) 0.0207(15) -0.0007(12) 0.0063(12) 0.0028(12)
N2 0.0340(15) 0.0184(12) 0.0273(13) -0.0030(11) 0.0090(11) 0.0025(11)
C121 0.049(2) 0.0227(16) 0.0290(16) -0.0033(13) 0.0160(15) 0.0011(14)
C125 0.061(2) 0.039(2) 0.0283(18) -0.0040(16) 0.0120(17) 0.0143(18)
C126 0.068(3) 0.054(3) 0.067(3) -0.012(2) -0.015(3) 0.005(2)
C127 0.100(4) 0.062(3) 0.044(2) 0.005(2) 0.023(3) 0.013(3)
C122 0.051(2) 0.0284(18) 0.043(2) -0.0097(16) 0.0243(17) 0.0001(16)
C123 0.0353(19) 0.0245(17) 0.056(2) -0.0072(16) 0.0179(17) -0.0012(14)
C124 0.0324(17) 0.0209(15) 0.0398(18) -0.0036(14) 0.0087(14) 0.0003(13)
C128 0.042(2) 0.0351(19) 0.0391(19) -0.0062(16) 0.0009(16) 0.0088(16)
C129 0.048(3) 0.061(3) 0.065(3) -0.007(2) -0.009(2) 0.001(2)
C130 0.060(3) 0.070(3) 0.040(2) 0.014(2) 0.002(2) 0.000(2)
C118 0.0375(18) 0.0187(15) 0.0287(16) -0.0056(13) 0.0059(14) -0.0019(13)
C119 0.0315(18) 0.0247(16) 0.0399(19) -0.0032(14) 0.0088(15) -0.0063(13)
N3 0.0354(16) 0.0260(15) 0.061(2) -0.0107(14) 0.0145(15) -0.0107(12)
C131 0.035(2) 0.0269(18) 0.076(3) -0.0070(18) -0.0001(19) -0.0029(15)
C135 0.048(2) 0.048(2) 0.064(3) -0.008(2) -0.008(2) -0.004(2)
C136 0.089(4) 0.058(3) 0.065(3) 0.006(2) -0.003(3) -0.008(3)
C137 0.088(4) 0.082(4) 0.086(4) -0.016(3) -0.033(3) -0.011(3)
C132 0.036(2) 0.039(2) 0.109(4) -0.001(3) 0.006(2) -0.0081(18)
C133 0.042(2) 0.034(2) 0.115(4) -0.003(2) 0.034(2) -0.0111(18)
C134 0.048(2) 0.032(2) 0.078(3) -0.009(2) 0.033(2) -0.0127(17)
C138 0.077(3) 0.049(2) 0.069(3) -0.014(2) 0.047(2) -0.028(2)
C139 0.110(5) 0.073(4) 0.099(4) -0.015(3) 0.074(4) -0.033(3)
C140 0.084(4) 0.077(4) 0.053(3) -0.001(3) 0.023(3) -0.013(3)
C120 0.0299(17) 0.0236(16) 0.0402(19) -0.0052(14) 0.0133(15) -0.0017(13)
N4 0.0235(13) 0.0213(12) 0.0206(12) -0.0015(10) 0.0042(10) 0.0038(10)
C215 0.0248(16) 0.0288(16) 0.0214(15) 0.0018(12) 0.0037(12) 0.0068(13)
C216 0.0283(16) 0.0268(16) 0.0284(16) -0.0008(13) 0.0050(13) 0.0006(13)
C217 0.0290(17) 0.0342(17) 0.0249(16) -0.0029(13) 0.0032(13) 0.0045(13)
N5 0.0385(16) 0.0327(15) 0.0235(13) -0.0047(12) 0.0038(12) 0.0004(12)
C221 0.0388(19) 0.0340(18) 0.0283(17) -0.0017(14) 0.0033(14) 0.0069(15)
C225 0.0349(18) 0.0355(18) 0.0304(17) -0.0069(15) 0.0042(14) 0.0062(15)
C226 0.042(2) 0.047(2) 0.043(2) -0.0023(18) 0.0081(17) 0.0120(18)
C227 0.046(2) 0.043(2) 0.038(2) 0.0014(17) 0.0115(17) 0.0054(17)
C222 0.050(2) 0.037(2) 0.0333(19) -0.0093(16) 0.0060(17) 0.0028(16)
C223 0.050(2) 0.039(2) 0.035(2) -0.0075(16) 0.0033(17) -0.0068(17)
C224 0.043(2) 0.045(2) 0.0253(17) -0.0041(15) 0.0025(15) -0.0044(16)
C228 0.045(2) 0.060(3) 0.0299(19) -0.0115(18) 0.0100(16) -0.0117(18)
C229 0.047(3) 0.067(3) 0.062(3) 0.004(2) 0.009(2) -0.013(2)
C230 0.047(2) 0.057(3) 0.087(4) -0.012(3) 0.035(2) -0.003(2)
C218 0.040(2) 0.0369(18) 0.0205(15) 0.0002(14) 0.0026(14) 0.0086(15)
C219 0.0386(19) 0.0312(17) 0.0292(17) 0.0039(14) 0.0096(15) 0.0095(14)
N6 0.0554(19) 0.0295(15) 0.0279(15) 0.0063(12) 0.0091(14) 0.0057(13)
C231 0.064(2) 0.0359(19) 0.0238(17) -0.0010(15) 0.0078(16) -0.0036(17)
C235 0.070(3) 0.045(2) 0.042(2) -0.0001(19) 0.022(2) -0.006(2)
C236 0.059(3) 0.079(4) 0.070(3) -0.007(3) 0.014(2) 0.010(3)
C237 0.104(5) 0.108(5) 0.074(4) 0.020(4) 0.055(4) 0.012(4)
C220 0.0364(18) 0.0293(16) 0.0248(16) -0.0012(13) 0.0064(14) 0.0052(14)
C232 0.080(3) 0.035(2) 0.032(2) 0.0033(16) 0.007(2) -0.0112(19)
C233 0.076(3) 0.0302(19) 0.037(2) 0.0050(16) 0.001(2) 0.0081(19)
C234 0.061(2) 0.0317(19) 0.0343(19) 0.0007(16) 0.0048(17) 0.0094(17)
C238 0.063(3) 0.047(2) 0.068(3) 0.018(2) 0.021(2) 0.026(2)
C239 0.082(4) 0.057(3) 0.054(3) 0.001(2) 0.013(3) 0.028(3)
C240 0.068(4) 0.068(4) 0.236(10) -0.052(5) 0.071(5) -0.005(3)
N7 0.0199(12) 0.0190(12) 0.0218(12) -0.0012(10) 0.0052(10) -0.0026(9)
C315 0.0181(14) 0.0216(15) 0.0241(15) -0.0039(12) 0.0036(12) -0.0035(11)
C316 0.0239(15) 0.0208(15) 0.0276(16) 0.0005(12) 0.0081(12) 0.0002(12)
C317 0.0242(15) 0.0237(15) 0.0316(17) -0.0003(13) 0.0107(13) -0.0033(12)
N8 0.0310(15) 0.0283(14) 0.0372(15) 0.0046(12) 0.0185(12) 0.0000(11)
C321 0.0354(19) 0.0372(18) 0.0399(19) 0.0065(15) 0.0186(16) 0.0020(15)
C325 0.044(2) 0.0379(19) 0.0353(19) 0.0002(16) 0.0164(16) -0.0020(16)
C326 0.049(3) 0.065(3) 0.064(3) -0.012(2) 0.012(2) -0.006(2)
C327 0.066(3) 0.066(3) 0.067(3) -0.020(3) 0.037(3) -0.009(2)
C322 0.054(2) 0.050(2) 0.047(2) 0.0082(18) 0.030(2) -0.0017(19)
C323 0.056(3) 0.038(2) 0.063(3) 0.0137(19) 0.034(2) -0.0020(18)
C324 0.0369(19) 0.0264(17) 0.054(2) 0.0065(15) 0.0217(17) -0.0017(14)
C328 0.043(2) 0.0255(17) 0.062(2) -0.0003(17) 0.0281(19) -0.0036(15)
C329 0.074(3) 0.027(2) 0.087(3) -0.002(2) 0.041(3) -0.0042(19)
C330 0.059(3) 0.047(2) 0.066(3) -0.014(2) 0.024(2) -0.003(2)
C318 0.0204(15) 0.0266(16) 0.0324(17) -0.0059(13) 0.0080(13) -0.0041(12)
C319 0.0219(15) 0.0220(15) 0.0263(15) -0.0050(12) 0.0017(12) 0.0002(11)
N9 0.0224(13) 0.0269(13) 0.0289(14) -0.0001(11) 0.0021(11) 0.0023(10)
C331 0.0272(17) 0.0279(17) 0.0369(18) -0.0035(14) 0.0049(14) 0.0022(13)
C335 0.0369(19) 0.0287(18) 0.0383(19) -0.0044(15) 0.0043(15) 0.0059(14)
C336 0.055(3) 0.050(2) 0.051(2) -0.015(2) 0.006(2) 0.016(2)
C337 0.041(2) 0.0297(18) 0.040(2) -0.0072(16) 0.0003(16) 0.0014(15)
C332 0.0301(18) 0.0315(18) 0.047(2) -0.0032(16) 0.0024(16) 0.0089(14)
C333 0.0313(19) 0.0381(19) 0.0401(19) 0.0035(16) -0.0043(15) 0.0050(15)
C334 0.0249(16) 0.0339(18) 0.0323(17) 0.0013(14) 0.0004(14) 0.0009(13)
C338 0.0309(18) 0.0405(19) 0.0304(17) -0.0014(15) 0.0004(14) 0.0012(15)
C339 0.059(3) 0.046(2) 0.041(2) -0.0126(18) 0.0081(19) -0.007(2)
C340 0.057(3) 0.057(3) 0.033(2) 0.0006(18) 0.0003(18) 0.004(2)
C320 0.0239(15) 0.0234(15) 0.0224(15) -0.0011(12) 0.0045(12) -0.0030(12)
B1 0.0272(18) 0.0264(17) 0.0227(17) -0.0021(14) 0.0060(14) -0.0001(14)
C11 0.0282(16) 0.0292(16) 0.0189(14) 0.0027(13) 0.0023(12) 0.0003(13)
C12 0.0271(16) 0.0308(17) 0.0198(15) 0.0006(13) 0.0034(12) 0.0014(13)
C13 0.0319(17) 0.0342(17) 0.0202(15) 0.0042(13) -0.0013(13) -0.0015(14)
C17 0.0366(19) 0.0350(18) 0.0274(17) 0.0001(14) 0.0009(14) -0.0070(15)
F1 0.0555(14) 0.0358(12) 0.0612(15) -0.0016(11) 0.0173(12) -0.0150(10)
F2 0.0468(13) 0.0331(11) 0.0439(12) -0.0027(9) -0.0092(10) 0.0044(9)
F3 0.0614(14) 0.0379(11) 0.0250(10) -0.0037(9) 0.0006(9) -0.0042(10)
C14 0.0321(18) 0.0405(19) 0.0290(17) -0.0012(15) 0.0030(14) -0.0068(15)
C15 0.0259(17) 0.045(2) 0.0331(18) -0.0032(16) 0.0046(14) -0.0026(14)
C18 0.034(2) 0.055(2) 0.059(3) -0.012(2) 0.0116(18) -0.0063(18)
F4 0.0413(14) 0.081(2) 0.091(2) -0.0014(16) 0.0065(14) 0.0188(13)
F5 0.0405(15) 0.093(2) 0.161(3) -0.089(2) 0.0428(18) -0.0217(14)
F6 0.0572(16) 0.0700(18) 0.095(2) -0.0127(15) 0.0469(16) -0.0116(13)
C16 0.0291(17) 0.0323(17) 0.0280(17) -0.0031(14) 0.0027(14) 0.0005(13)
C21 0.0287(16) 0.0290(16) 0.0217(15) -0.0033(13) 0.0105(13) 0.0038(13)
C22 0.0330(18) 0.0319(17) 0.0244(16) -0.0028(13) 0.0064(13) 0.0062(14)
C23 0.046(2) 0.0348(18) 0.0269(17) -0.0027(14) 0.0106(15) 0.0110(15)
C27 0.058(3) 0.039(2) 0.041(2) 0.0076(17) 0.0089(18) 0.0167(18)
F7 0.0662(17) 0.0658(17) 0.0632(16) -0.0087(14) -0.0040(13) 0.0336(14)
F8 0.073(2) 0.162(3) 0.0581(18) 0.061(2) 0.0165(15) 0.025(2)
F9 0.096(2) 0.0494(15) 0.0570(16) -0.0046(13) -0.0309(15) 0.0166(14)
C24 0.060(2) 0.0259(17) 0.0344(19) 0.0044(15) 0.0158(17) 0.0088(16)
C25 0.053(2) 0.0309(18) 0.0332(18) -0.0031(15) 0.0128(16) -0.0009(16)
C28 0.083(3) 0.036(2) 0.052(3) 0.0009(19) 0.003(2) -0.008(2)
F10 0.108(3) 0.076(2) 0.084(2) 0.0096(17) 0.0162(19) -0.0489(19)
F11 0.099(2) 0.0493(16) 0.101(2) 0.0015(16) -0.039(2) -0.0283(16)
F12 0.132(3) 0.0448(16) 0.086(2) -0.0302(15) 0.017(2) -0.0134(17)
C26 0.0377(19) 0.0316(17) 0.0250(16) -0.0013(14) 0.0084(14) 0.0009(14)
C31 0.0261(16) 0.0256(15) 0.0217(15) -0.0033(12) 0.0041(12) -0.0023(12)
C32 0.043(2) 0.0258(16) 0.0240(16) 0.0003(13) 0.0097(14) 0.0024(14)
C33 0.055(2) 0.0293(18) 0.0304(18) 0.0009(14) 0.0221(16) 0.0024(16)
C37 0.087(3) 0.035(2) 0.048(2) 0.0027(18) 0.044(2) 0.012(2)
F13 0.260(5) 0.0444(16) 0.090(2) 0.0281(15) 0.127(3) 0.049(2)
F14 0.0691(17) 0.096(2) 0.0310(12) 0.0160(13) 0.0147(12) 0.0140(15)
F15 0.0772(18) 0.0827(19) 0.0379(13) -0.0036(13) 0.0341(13) -0.0184(15)
C34 0.043(2) 0.0352(19) 0.0345(18) -0.0051(15) 0.0201(16) 0.0026(15)
C35 0.0338(18) 0.0279(17) 0.0312(17) -0.0030(13) 0.0111(14) -0.0001(13)
C38 0.052(2) 0.044(2) 0.039(2) -0.0003(17) 0.0158(18) 0.0138(18)
F16 0.108(3) 0.088(2) 0.083(2) -0.0284(18) -0.0467(19) 0.055(2)
F17 0.118(3) 0.0710(19) 0.144(3) 0.072(2) 0.100(2) 0.0625(18)
F18 0.0565(15) 0.0495(13) 0.0573(14) 0.0013(11) 0.0265(12) 0.0248(11)
C36 0.0310(17) 0.0270(16) 0.0231(15) 0.0000(13) 0.0064(13) -0.0016(13)
C41 0.0275(16) 0.0177(14) 0.0254(15) 0.0001(12) 0.0076(12) 0.0002(12)
C42 0.0274(16) 0.0234(15) 0.0262(15) -0.0002(13) 0.0078(13) -0.0021(12)
C43 0.0337(17) 0.0207(15) 0.0271(16) -0.0003(13) 0.0022(13) -0.0030(13)
C47 0.0356(19) 0.047(2) 0.0286(18) 0.0048(16) -0.0013(15) -0.0067(16)
F19 0.0419(16) 0.078(2) 0.188(4) 0.064(2) -0.031(2) -0.0061(15)
F20 0.0480(15) 0.137(3) 0.0567(16) -0.0456(18) 0.0061(13) -0.0310(17)
F21 0.0325(12) 0.113(2) 0.0408(13) -0.0045(14) 0.0040(10) -0.0138(13)
C44 0.0448(19) 0.0180(15) 0.0217(15) -0.0012(12) 0.0063(14) -0.0022(13)
C45 0.0405(18) 0.0141(14) 0.0285(16) -0.0012(12) 0.0131(14) 0.0008(12)
C48 0.052(2) 0.0238(16) 0.0325(18) 0.0001(14) 0.0201(16) 0.0015(15)
F22 0.067(2) 0.138(4) 0.0450(17) 0.038(2) 0.0312(15) 0.038(2)
F23 0.123(3) 0.075(2) 0.101(3) -0.059(2) 0.093(3) -0.074(2)
F24 0.066(2) 0.0380(15) 0.085(2) 0.0161(15) 0.0538(19) 0.0181(14)
F22A 0.067(2) 0.138(4) 0.0450(17) 0.038(2) 0.0312(15) 0.038(2)
F23A 0.123(3) 0.075(2) 0.101(3) -0.059(2) 0.093(3) -0.074(2)
F24A 0.066(2) 0.0380(15) 0.085(2) 0.0161(15) 0.0538(19) 0.0181(14)
C46 0.0260(16) 0.0192(14) 0.0289(16) -0.0005(12) 0.0089(13) 0.0016(12)
C1V 0.13(2) 0.171(13) 0.059(18) -0.033(17) 0.027(16) -0.021(16)
C2V 0.151(15) 0.163(11) 0.057(10) -0.047(11) 0.034(13) -0.024(12)
C3V 0.153(14) 0.170(10) 0.051(9) -0.036(10) 0.034(12) -0.024(11)
C4V 0.166(13) 0.169(10) 0.072(9) -0.032(10) 0.016(11) -0.026(11)
C5V 0.184(19) 0.174(12) 0.098(18) -0.025(16) 0.024(17) -0.016(14)
C1W 0.178(13) 0.158(12) 0.101(12) -0.017(10) 0.032(11) -0.032(11)
C2W 0.160(11) 0.166(10) 0.067(8) -0.035(8) 0.024(9) -0.028(10)
C3W 0.161(12) 0.163(10) 0.055(9) -0.029(10) 0.030(11) -0.039(11)
C4W 0.160(11) 0.166(10) 0.067(8) -0.035(8) 0.024(9) -0.028(10)
C5W 0.178(13) 0.158(12) 0.101(12) -0.017(10) 0.032(11) -0.032(11)
C1X 0.095(4) 0.074(4) 0.065(3) 0.006(3) 0.006(3) 0.011(3)
C2X 0.089(4) 0.082(4) 0.093(4) 0.000(3) 0.021(3) 0.015(3)
C3X 0.108(5) 0.082(4) 0.114(5) 0.018(3) 0.046(4) 0.020(3)
C4X 0.090(5) 0.085(4) 0.122(5) 0.012(3) 0.028(4) 0.010(3)
C5X 0.105(5) 0.079(4) 0.121(5) -0.002(4) 0.034(4) 0.013(4)
C1Y 0.121(6) 0.170(7) 0.074(4) -0.011(4) 0.006(4) 0.023(6)
C2Y 0.241(10) 0.119(6) 0.100(5) -0.008(4) 0.004(6) -0.003(6)
C3Y 0.254(9) 0.216(7) 0.078(4) -0.036(4) 0.089(5) -0.117(6)
C4Y 0.081(4) 0.131(5) 0.091(4) -0.056(3) 0.047(3) -0.055(3)
C5Y 0.062(4) 0.253(9) 0.243(9) -0.180(7) 0.020(5) -0.016(5)
C1S 0.0212(17) 0.088(3) 0.052(2) -0.005(2) 0.0090(17) -0.004(2)
C2S 0.0232(18) 0.078(3) 0.059(2) -0.024(2) 0.0136(18) -0.0093(19)
C3S 0.033(2) 0.063(2) 0.073(3) -0.009(2) 0.022(2) -0.0122(19)
C4S 0.056(3) 0.077(3) 0.056(2) -0.007(2) 0.024(2) -0.016(2)
C5S 0.066(3) 0.068(3) 0.068(3) -0.021(2) 0.033(3) -0.016(2)
C6S 0.038(2) 0.066(3) 0.071(3) -0.005(2) 0.020(2) -0.010(2)

loop_
_atom_type_symbol
_atom_type_description
_atom_type_scat_dispersion_real
_atom_type_scat_dispersion_imag
_atom_type_scat_source
C C 0.0181 0.0091 'International Tables Vol C Tables 4.2.6.8 and 6.1.1.4'
H H 0.0000 0.0000 'International Tables Vol C Tables 4.2.6.8 and 6.1.1.4'
B B 0.0090 0.0039 'International Tables Vol C Tables 4.2.6.8 and 6.1.1.4'
N N 0.0311 0.0180 'International Tables Vol C Tables 4.2.6.8 and 6.1.1.4'
F F 0.0727 0.0534 'International Tables Vol C Tables 4.2.6.8 and 6.1.1.4'
Mo Mo -0.0483 2.7339 'International Tables Vol C Tables 4.2.6.8 and 6.1.1.4'

loop_
_geom_angle_atom_site_label_1
_geom_angle_atom_site_label_2
_geom_angle_atom_site_label_3
_geom_angle
N11 Mo1 N7 100.21(11)
N11 Mo1 N4 100.36(11)
N7 Mo1 N4 116.03(10)
N11 Mo1 N1 102.50(11)
N7 Mo1 N1 115.93(10)
N4 Mo1 N1 117.34(10)
N11 Mo1 N10 178.09(11)
N7 Mo1 N10 78.23(9)
N4 Mo1 N10 79.46(9)
N1 Mo1 N10 79.23(9)
N12 N11 Mo1 178.1(3)
N11 N12 H12A 119(3)
N11 N12 H12B 93(3)
H12A N12 H12B 110(4)
N1 C1 C2 107.6(2)
N1 C1 H1A 110.2
C2 C1 H1A 110.2
N1 C1 H1B 110.2
C2 C1 H1B 110.2
H1A C1 H1B 108.5
N10 C2 C1 108.8(2)
N10 C2 H2A 109.9
C1 C2 H2A 109.9
N10 C2 H2B 109.9
C1 C2 H2B 109.9
H2A C2 H2B 108.3
N4 C3 C4 107.9(2)
N4 C3 H3A 110.1
C4 C3 H3A 110.1
N4 C3 H3B 110.1
C4 C3 H3B 110.1
H3A C3 H3B 108.4
N10 C4 C3 108.5(2)
N10 C4 H4A 110.0
C3 C4 H4A 110.0
N10 C4 H4B 110.0
C3 C4 H4B 110.0
H4A C4 H4B 108.4
N7 C5 C6 107.7(2)
N7 C5 H5A 110.2
C6 C5 H5A 110.2
N7 C5 H5B 110.2
C6 C5 H5B 110.2
H5A C5 H5B 108.5
N10 C6 C5 109.1(2)
N10 C6 H6A 109.9
C5 C6 H6A 109.9
N10 C6 H6B 109.9
C5 C6 H6B 109.9
H6A C6 H6B 108.3
C2 N10 C6 111.3(2)
C2 N10 C4 111.5(2)
C6 N10 C4 111.2(2)
C2 N10 Mo1 107.27(17)
C6 N10 Mo1 108.29(17)
C4 N10 Mo1 107.01(17)
C115 N1 C1 114.0(2)
C115 N1 Mo1 127.00(19)
C1 N1 Mo1 117.86(18)
C116 C115 C120 119.0(3)
C116 C115 N1 120.7(3)
C120 C115 N1 120.3(3)
C115 C116 C117 120.2(3)
C115 C116 H11A 119.9
C117 C116 H11A 119.9
C118 C117 C116 120.6(3)
C118 C117 N2 119.9(3)
C116 C117 N2 119.4(3)
C124 N2 C121 109.7(3)
C124 N2 C117 126.0(3)
C121 N2 C117 124.1(3)
C122 C121 N2 106.5(3)
C122 C121 C125 131.5(3)
N2 C121 C125 122.0(3)
C126 C125 C121 111.3(3)
C126 C125 C127 109.3(4)
C121 C125 C127 109.5(4)
C126 C125 H12C 108.9
C121 C125 H12C 108.9
C127 C125 H12C 108.9
C125 C126 H12D 109.5
C125 C126 H12E 109.5
H12D C126 H12E 109.5
C125 C126 H12F 109.5
H12D C126 H12F 109.5
H12E C126 H12F 109.5
C125 C127 H12G 109.5
C125 C127 H12H 109.5
H12G C127 H12H 109.5
C125 C127 H12I 109.5
H12G C127 H12I 109.5
H12H C127 H12I 109.5
C121 C122 C123 108.9(3)
C121 C122 H12J 125.6
C123 C122 H12J 125.6
C124 C123 C122 108.1(3)
C124 C123 H12K 126.0
C122 C123 H12K 126.0
C123 C124 N2 106.8(3)
C123 C124 C128 131.3(3)
N2 C124 C128 121.8(3)
C124 C128 C129 111.8(4)
C124 C128 C130 111.4(3)
C129 C128 C130 109.9(4)
C124 C128 H12L 107.9
C129 C128 H12L 107.9
C130 C128 H12L 107.9
C128 C129 H12M 109.5
C128 C129 H12N 109.5
H12M C129 H12N 109.5
C128 C129 H12O 109.5
H12M C129 H12O 109.5
H12N C129 H12O 109.5
C128 C130 H13A 109.5
C128 C130 H13B 109.5
H13A C130 H13B 109.5
C128 C130 H13C 109.5
H13A C130 H13C 109.5
H13B C130 H13C 109.5
C119 C118 C117 118.9(3)
C119 C118 H11B 120.5
C117 C118 H11B 120.5
C118 C119 C120 121.1(3)
C118 C119 N3 120.8(3)
C120 C119 N3 117.9(3)
C134 N3 C131 109.6(3)
C134 N3 C119 126.0(3)
C131 N3 C119 123.0(3)
C132 C131 N3 106.8(4)
C132 C131 C135 130.9(4)
N3 C131 C135 122.2(4)
C131 C135 C137 111.5(4)
C131 C135 C136 112.1(4)
C137 C135 C136 109.3(4)
C131 C135 H13D 107.9
C137 C135 H13D 107.9
C136 C135 H13D 107.9
C135 C136 H13E 109.5
C135 C136 H13F 109.5
H13E C136 H13F 109.5
C135 C136 H13G 109.5
H13E C136 H13G 109.5
H13F C136 H13G 109.5
C135 C137 H13H 109.5
C135 C137 H13I 109.5
H13H C137 H13I 109.5
C135 C137 H13J 109.5
H13H C137 H13J 109.5
H13I C137 H13J 109.5
C131 C132 C133 108.5(4)
C131 C132 H13K 125.7
C133 C132 H13K 125.7
C134 C133 C132 108.9(4)
C134 C133 H13L 125.6
C132 C133 H13L 125.6
C133 C134 N3 106.1(4)
C133 C134 C138 132.1(4)
N3 C134 C138 121.5(4)
C134 C138 C140 112.0(4)
C134 C138 C139 110.7(5)
C140 C138 C139 111.3(5)
C134 C138 H13M 107.6
C140 C138 H13M 107.6
C139 C138 H13M 107.6
C138 C139 H13N 109.5
C138 C139 H13O 109.5
H13N C139 H13O 109.5
C138 C139 H13P 109.5
H13N C139 H13P 109.5
H13O C139 H13P 109.5
C138 C140 H14A 109.5
C138 C140 H14B 109.5
H14A C140 H14B 109.5
C138 C140 H14C 109.5
H14A C140 H14C 109.5
H14B C140 H14C 109.5
C119 C120 C115 120.2(3)
C119 C120 H12P 119.9
C115 C120 H12P 119.9
C215 N4 C3 113.6(2)
C215 N4 Mo1 125.95(19)
C3 N4 Mo1 117.89(19)
C220 C215 C216 119.8(3)
C220 C215 N4 119.9(3)
C216 C215 N4 120.3(3)
C217 C216 C215 119.5(3)
C217 C216 H21A 120.2
C215 C216 H21A 120.2
C216 C217 C218 120.4(3)
C216 C217 N5 119.8(3)
C218 C217 N5 119.8(3)
C221 N5 C224 109.4(3)
C221 N5 C217 125.3(3)
C224 N5 C217 124.3(3)
C222 C221 N5 106.6(3)
C222 C221 C225 130.4(3)
N5 C221 C225 122.8(3)
C221 C225 C226 110.7(3)
C221 C225 C227 111.3(3)
C226 C225 C227 108.7(3)
C221 C225 H22A 108.7
C226 C225 H22A 108.7
C227 C225 H22A 108.7
C225 C226 H22B 109.5
C225 C226 H22C 109.5
H22B C226 H22C 109.5
C225 C226 H22D 109.5
H22B C226 H22D 109.5
H22C C226 H22D 109.5
C225 C227 H22E 109.5
C225 C227 H22F 109.5
H22E C227 H22F 109.5
C225 C227 H22G 109.5
H22E C227 H22G 109.5
H22F C227 H22G 109.5
C221 C222 C223 108.8(3)
C221 C222 H22H 125.6
C223 C222 H22H 125.6
C224 C223 C222 108.5(3)
C224 C223 H22I 125.8
C222 C223 H22I 125.8
C223 C224 N5 106.6(3)
C223 C224 C228 130.6(4)
N5 C224 C228 122.4(3)
C224 C228 C230 111.3(3)
C224 C228 C229 111.3(4)
C230 C228 C229 108.9(4)
C224 C228 H22J 108.4
C230 C228 H22J 108.4
C229 C228 H22J 108.4
C228 C229 H22K 109.5
C228 C229 H22L 109.5
H22K C229 H22L 109.5
C228 C229 H22M 109.5
H22K C229 H22M 109.5
H22L C229 H22M 109.5
C228 C230 H23A 109.5
C228 C230 H23B 109.5
H23A C230 H23B 109.5
C228 C230 H23C 109.5
H23A C230 H23C 109.5
H23B C230 H23C 109.5
C219 C218 C217 119.3(3)
C219 C218 H21B 120.3
C217 C218 H21B 120.3
C218 C219 C220 121.0(3)
C218 C219 N6 120.3(3)
C220 C219 N6 118.7(3)
C231 N6 C234 110.3(3)
C231 N6 C219 124.8(3)
C234 N6 C219 124.9(3)
C232 C231 N6 106.5(4)
C232 C231 C235 130.4(4)
N6 C231 C235 122.8(3)
C231 C235 C237 111.3(4)
C231 C235 C236 110.4(4)
C237 C235 C236 111.0(5)
C231 C235 H23D 108.0
C237 C235 H23D 108.0
C236 C235 H23D 108.0
C235 C236 H23E 109.5
C235 C236 H23F 109.5
H23E C236 H23F 109.5
C235 C236 H23G 109.5
H23E C236 H23G 109.5
H23F C236 H23G 109.5
C235 C237 H23H 109.5
C235 C237 H23I 109.5
H23H C237 H23I 109.5
C235 C237 H23J 109.5
H23H C237 H23J 109.5
H23I C237 H23J 109.5
C215 C220 C219 119.9(3)
C215 C220 H22N 120.0
C219 C220 H22N 120.0
C231 C232 C233 108.3(4)
C231 C232 H23K 125.8
C233 C232 H23K 125.8
C234 C233 C232 108.9(4)
C234 C233 H23L 125.6
C232 C233 H23L 125.6
C233 C234 N6 106.0(4)
C233 C234 C238 130.7(4)
N6 C234 C238 123.2(3)
C234 C238 C240 111.8(5)
C234 C238 C239 111.4(4)
C240 C238 C239 109.6(4)
C234 C238 H23M 108.0
C240 C238 H23M 108.0
C239 C238 H23M 108.0
C238 C239 H23N 109.5
C238 C239 H23O 109.5
H23N C239 H23O 109.5
C238 C239 H23P 109.5
H23N C239 H23P 109.5
H23O C239 H23P 109.5
C238 C240 H24A 109.5
C238 C240 H24B 109.5
H24A C240 H24B 109.5
C238 C240 H24C 109.5
H24A C240 H24C 109.5
H24B C240 H24C 109.5
C315 N7 C5 113.6(2)
C315 N7 Mo1 124.67(19)
C5 N7 Mo1 121.00(19)
C320 C315 C316 121.3(3)
C320 C315 N7 119.7(3)
C316 C315 N7 119.0(3)
C317 C316 C315 118.6(3)
C317 C316 H31A 120.7
C315 C316 H31A 120.7
C316 C317 C318 120.7(3)
C316 C317 N8 120.2(3)
C318 C317 N8 119.0(3)
C324 N8 C321 109.9(3)
C324 N8 C317 126.2(3)
C321 N8 C317 123.7(3)
C322 C321 N8 106.9(3)
C322 C321 C325 131.3(4)
N8 C321 C325 121.3(3)
C321 C325 C327 111.5(3)
C321 C325 C326 111.6(3)
C327 C325 C326 110.3(4)
C321 C325 H32A 107.7
C327 C325 H32A 107.7
C326 C325 H32A 107.7
C325 C326 H32B 109.5
C325 C326 H32C 109.5
H32B C326 H32C 109.5
C325 C326 H32D 109.5
H32B C326 H32D 109.5
H32C C326 H32D 109.5
C325 C327 H32E 109.5
C325 C327 H32F 109.5
H32E C327 H32F 109.5
C325 C327 H32G 109.5
H32E C327 H32G 109.5
H32F C327 H32G 109.5
C321 C322 C323 108.1(3)
C321 C322 H32H 125.9
C323 C322 H32H 125.9
C324 C323 C322 108.5(3)
C324 C323 H32I 125.8
C322 C323 H32I 125.8
C323 C324 N8 106.6(3)
C323 C324 C328 130.8(3)
N8 C324 C328 122.5(3)
C324 C328 C330 112.3(3)
C324 C328 C329 110.5(4)
C330 C328 C329 110.9(4)
C324 C328 H32J 107.7
C330 C328 H32J 107.7
C329 C328 H32J 107.7
C328 C329 H32K 109.5
C328 C329 H32L 109.5
H32K C329 H32L 109.5
C328 C329 H32M 109.5
H32K C329 H32M 109.5
H32L C329 H32M 109.5
C328 C330 H33A 109.5
C328 C330 H33B 109.5
H33A C330 H33B 109.5
C328 C330 H33C 109.5
H33A C330 H33C 109.5
H33B C330 H33C 109.5
C319 C318 C317 119.5(3)
C319 C318 H31B 120.2
C317 C318 H31B 120.2
C318 C319 C320 120.4(3)
C318 C319 N9 120.1(3)
C320 C319 N9 119.5(3)
C334 N9 C331 109.8(3)
C334 N9 C319 125.4(3)
C331 N9 C319 124.8(3)
C332 C331 N9 106.4(3)
C332 C331 C335 130.7(3)
N9 C331 C335 122.9(3)
C331 C335 C337 113.1(3)
C331 C335 C336 110.1(3)
C337 C335 C336 109.6(3)
C331 C335 H33D 108.0
C337 C335 H33D 108.0
C336 C335 H33D 108.0
C335 C336 H33E 109.5
C335 C336 H33F 109.5
H33E C336 H33F 109.5
C335 C336 H33G 109.5
H33E C336 H33G 109.5
H33F C336 H33G 109.5
C335 C337 H33H 109.5
C335 C337 H33I 109.5
H33H C337 H33I 109.5
C335 C337 H33J 109.5
H33H C337 H33J 109.5
H33I C337 H33J 109.5
C331 C332 C333 108.7(3)
C331 C332 H33K 125.6
C333 C332 H33K 125.6
C334 C333 C332 108.4(3)
C334 C333 H33L 125.8
C332 C333 H33L 125.8
C333 C334 N9 106.7(3)
C333 C334 C338 130.7(3)
N9 C334 C338 122.4(3)
C334 C338 C339 111.6(3)
C334 C338 C340 110.7(3)
C339 C338 C340 110.3(3)
C334 C338 H33M 108.0
C339 C338 H33M 108.0
C340 C338 H33M 108.0
C338 C339 H33N 109.5
C338 C339 H33O 109.5
H33N C339 H33O 109.5
C338 C339 H33P 109.5
H33N C339 H33P 109.5
H33O C339 H33P 109.5
C338 C340 H34A 109.5
C338 C340 H34B 109.5
H34A C340 H34B 109.5
C338 C340 H34C 109.5
H34A C340 H34C 109.5
H34B C340 H34C 109.5
C319 C320 C315 119.4(3)
C319 C320 H32O 120.3
C315 C320 H32O 120.3
C21 B1 C11 113.4(3)
C21 B1 C31 106.8(3)
C11 B1 C31 109.4(3)
C21 B1 C41 108.8(3)
C11 B1 C41 107.9(3)
C31 B1 C41 110.5(3)
C16 C11 C12 115.5(3)
C16 C11 B1 122.3(3)
C12 C11 B1 121.9(3)
C13 C12 C11 122.4(3)
C13 C12 H12Q 118.8
C11 C12 H12Q 118.8
C14 C13 C12 120.9(3)
C14 C13 C17 120.2(3)
C12 C13 C17 118.9(3)
F3 C17 F2 106.7(3)
F3 C17 F1 105.6(3)
F2 C17 F1 106.4(3)
F3 C17 C13 112.4(3)
F2 C17 C13 112.8(3)
F1 C17 C13 112.5(3)
C13 C14 C15 117.9(3)
C13 C14 H14D 121.1
C15 C14 H14D 121.1
C14 C15 C16 120.8(3)
C14 C15 C18 118.8(3)
C16 C15 C18 120.3(3)
F5 C18 F6 107.4(4)
F5 C18 F4 108.5(4)
F6 C18 F4 102.3(3)
F5 C18 C15 113.5(3)
F6 C18 C15 112.1(4)
F4 C18 C15 112.3(3)
C11 C16 C15 122.3(3)
C11 C16 H16A 118.9
C15 C16 H16A 118.9
C26 C21 C22 115.6(3)
C26 C21 B1 121.3(3)
C22 C21 B1 122.5(3)
C23 C22 C21 122.0(3)
C23 C22 H22O 119.0
C21 C22 H22O 119.0
C24 C23 C22 120.7(3)
C24 C23 C27 118.6(3)
C22 C23 C27 120.7(3)
F8 C27 F7 105.9(3)
F8 C27 F9 105.4(4)
F7 C27 F9 105.9(4)
F8 C27 C23 112.6(4)
F7 C27 C23 112.0(3)
F9 C27 C23 114.3(3)
C23 C24 C25 118.9(3)
C23 C24 H24D 120.5
C25 C24 H24D 120.5
C24 C25 C26 120.1(3)
C24 C25 C28 118.6(3)
C26 C25 C28 121.4(4)
F11 C28 F10 107.5(4)
F11 C28 F12 105.7(4)
F10 C28 F12 104.5(4)
F11 C28 C25 113.5(3)
F10 C28 C25 113.1(4)
F12 C28 C25 112.0(4)
C25 C26 C21 122.6(3)
C25 C26 H26A 118.7
C21 C26 H26A 118.7
C36 C31 C32 115.8(3)
C36 C31 B1 123.1(3)
C32 C31 B1 121.1(3)
C33 C32 C31 122.1(3)
C33 C32 H32N 118.9
C31 C32 H32N 118.9
C32 C33 C34 121.0(3)
C32 C33 C37 119.6(3)
C34 C33 C37 119.4(3)
F13 C37 F14 106.6(4)
F13 C37 F15 107.0(4)
F14 C37 F15 106.0(3)
F13 C37 C33 112.6(3)
F14 C37 C33 112.8(3)
F15 C37 C33 111.4(4)
C35 C34 C33 118.2(3)
C35 C34 H34D 120.9
C33 C34 H34D 120.9
C34 C35 C36 120.4(3)
C34 C35 C38 120.4(3)
C36 C35 C38 119.1(3)
F17 C38 F18 105.2(3)
F17 C38 F16 106.6(4)
F18 C38 F16 105.6(3)
F17 C38 C35 112.7(3)
F18 C38 C35 113.9(3)
F16 C38 C35 112.1(3)
C35 C36 C31 122.5(3)
C35 C36 H36A 118.7
C31 C36 H36A 118.7
C42 C41 C46 115.0(3)
C42 C41 B1 122.4(3)
C46 C41 B1 122.6(3)
C43 C42 C41 122.7(3)
C43 C42 H42A 118.6
C41 C42 H42A 118.6
C42 C43 C44 120.9(3)
C42 C43 C47 121.0(3)
C44 C43 C47 118.1(3)
F19 C47 F21 106.7(4)
F19 C47 F20 105.6(3)
F21 C47 F20 105.2(3)
F19 C47 C43 112.2(3)
F21 C47 C43 114.2(3)
F20 C47 C43 112.4(3)
C45 C44 C43 117.7(3)
C45 C44 H44A 121.2
C43 C44 H44A 121.2
C44 C45 C46 121.1(3)
C44 C45 C48 119.8(3)
C46 C45 C48 119.1(3)
F23A C48 F24 51.4(8)
F23A C48 F23 129.5(6)
F24 C48 F23 107.9(4)
F23A C48 F24A 102.6(9)
F24 C48 F24A 132.3(6)
F23 C48 F24A 53.9(7)
F23A C48 F22A 104.0(9)
F24 C48 F22A 58.0(7)
F23 C48 F22A 54.5(7)
F24A C48 F22A 104.4(9)
F23A C48 F22 54.3(8)
F24 C48 F22 104.0(3)
F23 C48 F22 105.8(4)
F24A C48 F22 54.9(7)
F22A C48 F22 135.2(6)
F23A C48 C45 118.2(6)
F24 C48 C45 114.3(3)
F23 C48 C45 112.3(3)
F24A C48 C45 113.4(6)
F22A C48 C45 112.8(6)
F22 C48 C45 112.0(3)
C45 C46 C41 122.5(3)
C45 C46 H46A 118.7
C41 C46 H46A 118.7
C2V C1V H1VA 109.5
C2V C1V H1VB 109.5
H1VA C1V H1VB 109.5
C2V C1V H1VC 109.5
H1VA C1V H1VC 109.5
H1VB C1V H1VC 109.5
C3V C2V C1V 114.9(10)
C3V C2V H2VA 108.5
C1V C2V H2VA 108.5
C3V C2V H2VB 108.5
C1V C2V H2VB 108.5
H2VA C2V H2VB 107.5
C2V C3V C4V 121.3(10)
C2V C3V H3VA 107.0
C4V C3V H3VA 107.0
C2V C3V H3VB 107.0
C4V C3V H3VB 107.0
H3VA C3V H3VB 106.7
C5V C4V C3V 117.1(10)
C5V C4V H4VA 108.0
C3V C4V H4VA 108.0
C5V C4V H4VB 108.0
C3V C4V H4VB 108.0
H4VA C4V H4VB 107.3
C4V C5V H5VA 109.5
C4V C5V H5VB 109.5
H5VA C5V H5VB 109.5
C4V C5V H5VC 109.5
H5VA C5V H5VC 109.5
H5VB C5V H5VC 109.5
C2W C1W H1WA 109.5
C2W C1W H1WB 109.5
H1WA C1W H1WB 109.5
C2W C1W H1WC 109.5
H1WA C1W H1WC 109.5
H1WB C1W H1WC 109.5
C3W C2W C1W 123(2)
C3W C2W H2WA 106.6
C1W C2W H2WA 106.6
C3W C2W H2WB 106.6
C1W C2W H2WB 106.6
H2WA C2W H2WB 106.6
C2W C3W C4W 111(2)
C2W C3W H3WA 109.3
C4W C3W H3WA 109.3
C2W C3W H3WB 109.3
C4W C3W H3WB 109.3
H3WA C3W H3WB 108.0
C3W C4W C5W 110.1(18)
C3W C4W H4WA 109.6
C5W C4W H4WA 109.6
C3W C4W H4WB 109.6
C5W C4W H4WB 109.6
H4WA C4W H4WB 108.2
C4W C5W H5WA 109.5
C4W C5W H5WB 109.5
H5WA C5W H5WB 109.5
C4W C5W H5WC 109.5
H5WA C5W H5WC 109.5
H5WB C5W H5WC 109.5
C2X C1X H1XA 109.5
C2X C1X H1XB 109.5
H1XA C1X H1XB 109.5
C2X C1X H1XC 109.5
H1XA C1X H1XC 109.5
H1XB C1X H1XC 109.5
C3X C2X C1X 113.7(6)
C3X C2X H2XA 108.8
C1X C2X H2XA 108.8
C3X C2X H2XB 108.8
C1X C2X H2XB 108.8
H2XA C2X H2XB 107.7
C2X C3X C4X 116.2(6)
C2X C3X H3XA 108.2
C4X C3X H3XA 108.2
C2X C3X H3XB 108.2
C4X C3X H3XB 108.2
H3XA C3X H3XB 107.4
C3X C4X C5X 115.5(6)
C3X C4X H4XA 108.4
C5X C4X H4XA 108.4
C3X C4X H4XB 108.4
C5X C4X H4XB 108.4
H4XA C4X H4XB 107.5
C4X C5X H5XA 109.5
C4X C5X H5XB 109.5
H5XA C5X H5XB 109.5
C4X C5X H5XC 109.5
H5XA C5X H5XC 109.5
H5XB C5X H5XC 109.5
C2Y C1Y H1YA 109.5
C2Y C1Y H1YB 109.5
H1YA C1Y H1YB 109.5
C2Y C1Y H1YC 109.5
H1YA C1Y H1YC 109.5
H1YB C1Y H1YC 109.5
C3Y C2Y C1Y 114.2(7)
C3Y C2Y H2YA 108.7
C1Y C2Y H2YA 108.7
C3Y C2Y H2YB 108.7
C1Y C2Y H2YB 108.7
H2YA C2Y H2YB 107.6
C2Y C3Y C4Y 122.4(6)
C2Y C3Y H3YA 106.7
C4Y C3Y H3YA 106.7
C2Y C3Y H3YB 106.7
C4Y C3Y H3YB 106.7
H3YA C3Y H3YB 106.6
C5Y C4Y C3Y 117.6(7)
C5Y C4Y H4YA 107.9
C3Y C4Y H4YA 107.9
C5Y C4Y H4YB 107.9
C3Y C4Y H4YB 107.9
H4YA C4Y H4YB 107.2
C4Y C5Y H5YA 109.5
C4Y C5Y H5YB 109.5
H5YA C5Y H5YB 109.5
C4Y C5Y H5YC 109.5
H5YA C5Y H5YC 109.5
H5YB C5Y H5YC 109.5
C6S C1S C2S 120.1(4)
C6S C1S H1SA 120.0
C2S C1S H1SA 120.0
C1S C2S C3S 120.5(4)
C1S C2S H2SA 119.8
C3S C2S H2SA 119.8
C2S C3S C4S 118.9(5)
C2S C3S H3SA 120.5
C4S C3S H3SA 120.5
C5S C4S C3S 120.2(5)
C5S C4S H4SA 119.9
C3S C4S H4SA 119.9
C6S C5S C4S 120.4(5)
C6S C5S H5SA 119.8
C4S C5S H5SA 119.8
C5S C6S C1S 119.9(5)
C5S C6S H6SA 120.0
C1S C6S H6SA 120.0

loop_
_geom_bond_atom_site_label_1
_geom_bond_atom_site_label_2
_geom_bond_distance
Mo1 N11 1.756(2)
Mo1 N7 1.954(2)
Mo1 N4 1.977(2)
Mo1 N1 1.979(2)
Mo1 N10 2.240(2)
N11 N12 1.318(4)
N12 H12A 0.885(19)
N12 H12B 0.897(19)
C1 N1 1.486(4)
C1 C2 1.513(4)
C1 H1A 0.9900
C1 H1B 0.9900
C2 N10 1.488(4)
C2 H2A 0.9900
C2 H2B 0.9900
C3 N4 1.485(4)
C3 C4 1.518(4)
C3 H3A 0.9900
C3 H3B 0.9900
C4 N10 1.493(4)
C4 H4A 0.9900
C4 H4B 0.9900
C5 N7 1.476(4)
C5 C6 1.516(4)
C5 H5A 0.9900
C5 H5B 0.9900
C6 N10 1.489(4)
C6 H6A 0.9900
C6 H6B 0.9900
N1 C115 1.423(4)
C115 C116 1.395(4)
C115 C120 1.399(4)
C116 C117 1.397(4)
C116 H11A 0.9500
C117 C118 1.392(5)
C117 N2 1.427(4)
N2 C124 1.391(4)
N2 C121 1.397(4)
C121 C122 1.362(5)
C121 C125 1.505(5)
C125 C126 1.485(6)
C125 C127 1.551(6)
C125 H12C 1.0000
C126 H12D 0.9800
C126 H12E 0.9800
C126 H12F 0.9800
C127 H12G 0.9800
C127 H12H 0.9800
C127 H12I 0.9800
C122 C123 1.414(6)
C122 H12J 0.9500
C123 C124 1.369(5)
C123 H12K 0.9500
C124 C128 1.502(5)
C128 C129 1.515(6)
C128 C130 1.541(6)
C128 H12L 1.0000
C129 H12M 0.9800
C129 H12N 0.9800
C129 H12O 0.9800
C130 H13A 0.9800
C130 H13B 0.9800
C130 H13C 0.9800
C118 C119 1.383(5)
C118 H11B 0.9500
C119 C120 1.388(5)
C119 N3 1.429(4)
N3 C134 1.391(5)
N3 C131 1.393(5)
C131 C132 1.357(6)
C131 C135 1.494(7)
C135 C137 1.531(6)
C135 C136 1.543(7)
C135 H13D 1.0000
C136 H13E 0.9800
C136 H13F 0.9800
C136 H13G 0.9800
C137 H13H 0.9800
C137 H13I 0.9800
C137 H13J 0.9800
C132 C133 1.401(8)
C132 H13K 0.9500
C133 C134 1.369(6)
C133 H13L 0.9500
C134 C138 1.496(7)
C138 C140 1.540(8)
C138 C139 1.542(6)
C138 H13M 1.0000
C139 H13N 0.9800
C139 H13O 0.9800
C139 H13P 0.9800
C140 H14A 0.9800
C140 H14B 0.9800
C140 H14C 0.9800
C120 H12P 0.9500
N4 C215 1.428(4)
C215 C220 1.385(5)
C215 C216 1.402(5)
C216 C217 1.394(5)
C216 H21A 0.9500
C217 C218 1.395(5)
C217 N5 1.436(4)
N5 C221 1.398(5)
N5 C224 1.399(5)
C221 C222 1.361(5)
C221 C225 1.513(5)
C225 C226 1.533(5)
C225 C227 1.541(5)
C225 H22A 1.0000
C226 H22B 0.9800
C226 H22C 0.9800
C226 H22D 0.9800
C227 H22E 0.9800
C227 H22F 0.9800
C227 H22G 0.9800
C222 C223 1.411(6)
C222 H22H 0.9500
C223 C224 1.365(5)
C223 H22I 0.9500
C224 C228 1.501(5)
C228 C230 1.528(6)
C228 C229 1.533(6)
C228 H22J 1.0000
C229 H22K 0.9800
C229 H22L 0.9800
C229 H22M 0.9800
C230 H23A 0.9800
C230 H23B 0.9800
C230 H23C 0.9800
C218 C219 1.380(5)
C218 H21B 0.9500
C219 C220 1.392(5)
C219 N6 1.434(4)
N6 C231 1.388(5)
N6 C234 1.397(5)
C231 C232 1.372(6)
C231 C235 1.504(6)
C235 C237 1.520(6)
C235 C236 1.533(7)
C235 H23D 1.0000
C236 H23E 0.9800
C236 H23F 0.9800
C236 H23G 0.9800
C237 H23H 0.9800
C237 H23I 0.9800
C237 H23J 0.9800
C220 H22N 0.9500
C232 C233 1.412(7)
C232 H23K 0.9500
C233 C234 1.369(6)
C233 H23L 0.9500
C234 C238 1.495(6)
C238 C240 1.517(8)
C238 C239 1.526(6)
C238 H23M 1.0000
C239 H23N 0.9800
C239 H23O 0.9800
C239 H23P 0.9800
C240 H24A 0.9800
C240 H24B 0.9800
C240 H24C 0.9800
N7 C315 1.444(4)
C315 C320 1.391(4)
C315 C316 1.393(4)
C316 C317 1.387(4)
C316 H31A 0.9500
C317 C318 1.402(5)
C317 N8 1.429(4)
N8 C324 1.393(4)
N8 C321 1.398(5)
C321 C322 1.367(5)
C321 C325 1.501(5)
C325 C327 1.522(5)
C325 C326 1.529(6)
C325 H32A 1.0000
C326 H32B 0.9800
C326 H32C 0.9800
C326 H32D 0.9800
C327 H32E 0.9800
C327 H32F 0.9800
C327 H32G 0.9800
C322 C323 1.425(6)
C322 H32H 0.9500
C323 C324 1.372(5)
C323 H32I 0.9500
C324 C328 1.503(5)
C328 C330 1.523(6)
C328 C329 1.538(5)
C328 H32J 1.0000
C329 H32K 0.9800
C329 H32L 0.9800
C329 H32M 0.9800
C330 H33A 0.9800
C330 H33B 0.9800
C330 H33C 0.9800
C318 C319 1.386(5)
C318 H31B 0.9500
C319 C320 1.387(4)
C319 N9 1.428(4)
N9 C334 1.399(4)
N9 C331 1.404(4)
C331 C332 1.369(5)
C331 C335 1.498(5)
C335 C337 1.540(5)
C335 C336 1.542(5)
C335 H33D 1.0000
C336 H33E 0.9800
C336 H33F 0.9800
C336 H33G 0.9800
C337 H33H 0.9800
C337 H33I 0.9800
C337 H33J 0.9800
C332 C333 1.423(5)
C332 H33K 0.9500
C333 C334 1.369(5)
C333 H33L 0.9500
C334 C338 1.505(5)
C338 C339 1.531(5)
C338 C340 1.536(5)
C338 H33M 1.0000
C339 H33N 0.9800
C339 H33O 0.9800
C339 H33P 0.9800
C340 H34A 0.9800
C340 H34B 0.9800
C340 H34C 0.9800
C320 H32O 0.9500
B1 C21 1.639(5)
B1 C11 1.642(5)
B1 C31 1.646(5)
B1 C41 1.662(5)
C11 C16 1.394(5)
C11 C12 1.404(5)
C12 C13 1.395(5)
C12 H12Q 0.9500
C13 C14 1.385(5)
C13 C17 1.500(5)
C17 F3 1.333(4)
C17 F2 1.340(4)
C17 F1 1.347(4)
C14 C15 1.386(5)
C14 H14D 0.9500
C15 C16 1.404(5)
C15 C18 1.492(5)
C18 F5 1.302(5)
C18 F6 1.332(5)
C18 F4 1.342(5)
C16 H16A 0.9500
C21 C26 1.398(5)
C21 C22 1.404(5)
C22 C23 1.403(5)
C22 H22O 0.9500
C23 C24 1.370(5)
C23 C27 1.495(5)
C27 F8 1.322(5)
C27 F7 1.326(4)
C27 F9 1.331(5)
C24 C25 1.390(5)
C24 H24D 0.9500
C25 C26 1.397(5)
C25 C28 1.494(5)
C28 F11 1.319(5)
C28 F10 1.336(5)
C28 F12 1.342(5)
C26 H26A 0.9500
C31 C36 1.398(4)
C31 C32 1.406(4)
C32 C33 1.384(5)
C32 H32N 0.9500
C33 C34 1.394(5)
C33 C37 1.507(5)
C37 F13 1.320(4)
C37 F14 1.330(5)
C37 F15 1.348(5)
C34 C35 1.386(5)
C34 H34D 0.9500
C35 C36 1.396(5)
C35 C38 1.488(5)
C38 F17 1.316(5)
C38 F18 1.326(4)
C38 F16 1.334(5)
C36 H36A 0.9500
C41 C42 1.402(4)
C41 C46 1.404(4)
C42 C43 1.388(4)
C42 H42A 0.9500
C43 C44 1.397(5)
C43 C47 1.493(5)
C47 F19 1.312(4)
C47 F21 1.322(4)
C47 F20 1.334(4)
C44 C45 1.379(5)
C44 H44A 0.9500
C45 C46 1.397(4)
C45 C48 1.494(4)
C48 F23A 1.277(9)
C48 F24 1.301(4)
C48 F23 1.308(4)
C48 F24A 1.311(9)
C48 F22A 1.339(10)
C48 F22 1.341(5)
C46 H46A 0.9500
C1V C2V 1.518(6)
C1V H1VA 0.9800
C1V H1VB 0.9800
C1V H1VC 0.9800
C2V C3V 1.502(6)
C2V H2VA 0.9900
C2V H2VB 0.9900
C3V C4V 1.533(6)
C3V H3VA 0.9900
C3V H3VB 0.9900
C4V C5V 1.525(6)
C4V H4VA 0.9900
C4V H4VB 0.9900
C5V H5VA 0.9800
C5V H5VB 0.9800
C5V H5VC 0.9800
C1W C2W 1.514(16)
C1W H1WA 0.9800
C1W H1WB 0.9800
C1W H1WC 0.9800
C2W C3W 1.503(16)
C2W H2WA 0.9900
C2W H2WB 0.9900
C3W C4W 1.523(15)
C3W H3WA 0.9900
C3W H3WB 0.9900
C4W C5W 1.545(15)
C4W H4WA 0.9900
C4W H4WB 0.9900
C5W H5WA 0.9800
C5W H5WB 0.9800
C5W H5WC 0.9800
C1X C2X 1.492(7)
C1X H1XA 0.9800
C1X H1XB 0.9800
C1X H1XC 0.9800
C2X C3X 1.485(8)
C2X H2XA 0.9900
C2X H2XB 0.9900
C3X C4X 1.511(8)
C3X H3XA 0.9900
C3X H3XB 0.9900
C4X C5X 1.573(8)
C4X H4XA 0.9900
C4X H4XB 0.9900
C5X H5XA 0.9800
C5X H5XB 0.9800
C5X H5XC 0.9800
C1Y C2Y 1.519(4)
C1Y H1YA 0.9800
C1Y H1YB 0.9800
C1Y H1YC 0.9800
C2Y C3Y 1.502(4)
C2Y H2YA 0.9900
C2Y H2YB 0.9900
C3Y C4Y 1.534(4)
C3Y H3YA 0.9900
C3Y H3YB 0.9900
C4Y C5Y 1.525(4)
C4Y H4YA 0.9900
C4Y H4YB 0.9900
C5Y H5YA 0.9800
C5Y H5YB 0.9800
C5Y H5YC 0.9800
C1S C6S 1.374(6)
C1S C2S 1.374(6)
C1S H1SA 0.9500
C2S C3S 1.383(6)
C2S H2SA 0.9500
C3S C4S 1.386(6)
C3S H3SA 0.9500
C4S C5S 1.374(7)
C4S H4SA 0.9500
C5S C6S 1.369(6)
C5S H5SA 0.9500
C6S H6SA 0.9500
